data_1566797
loop_
_publ_author_name
'Guo, Ji'
'Liu, Junrui'
'Cui, Yingcui'
'Liu, Chuanhong'
'Wang, Yangming'
'Wang, Mou'
'Huang, Danmeng'
'Chen, Guanying'
'Wang, Wei'
'Xia, Debin'
'Fang, Xikui'

_publ_section_title
;
 Timing matters: pre-assembly versus post-assembly functionalization of a
 polyoxovanadate--organic cuboid
;
_journal_name_full 'Chemical Science'
_journal_paper_doi 10.1039/D2SC00533F
_journal_year 2022
_chemical_formula_sum 'C423 H697 N33 O273 S8 V54'
_chemical_formula_weight 13620.33
_space_group_crystal_system triclinic
_space_group_IT_number 2
_space_group_name_Hall '-P 1'
_space_group_name_H-M_alt 'P -1'
_atom_sites_solution_hydrogens geom
_atom_sites_solution_primary direct
_atom_sites_solution_secondary difmap
_audit_creation_method SHELXL-2018/3
_audit_update_record
;
2022-01-26 deposited with the CCDC.	2022-04-06 downloaded from the CCDC.
;
_cell_angle_alpha 113.872(2)
_cell_angle_beta 92.142(2)
_cell_angle_gamma 103.627(2)
_cell_formula_units_Z 1
_cell_length_a 20.5891(17)
_cell_length_b 28.609(2)
_cell_length_c 33.168(3)
_cell_measurement_reflns_used 9921
_cell_measurement_temperature 173(2)
_cell_measurement_theta_max 23.84
_cell_measurement_theta_min 2.29
_cell_volume 17168(2)
_computing_cell_refinement 'Bruker APEX3'
_computing_data_collection 'Bruker APEX3'
_computing_data_reduction 'Bruker APEX3'
_computing_molecular_graphics 'Bruker SHELXTL'
_computing_publication_material 'Bruker SHELXTL'
_computing_structure_refinement 'SHELXL-2018/3 (Sheldrick, 2018)'
_computing_structure_solution 'SHELXT 2014/5 (Sheldrick, 2014)'
_diffrn_ambient_temperature 173(2)
_diffrn_measured_fraction_theta_full 0.998
_diffrn_measured_fraction_theta_max 0.996
_diffrn_measurement_device_type 'Bruker PHOTON II detector'
_diffrn_measurement_method '\f and \w scans'
_diffrn_radiation_type MoK\a
_diffrn_radiation_wavelength 0.71073
_diffrn_reflns_av_R_equivalents 0.0986
_diffrn_reflns_av_unetI/netI 0.1226
_diffrn_reflns_Laue_measured_fraction_full 0.998
_diffrn_reflns_Laue_measured_fraction_max 0.996
_diffrn_reflns_limit_h_max 25
_diffrn_reflns_limit_h_min -25
_diffrn_reflns_limit_k_max 35
_diffrn_reflns_limit_k_min -35
_diffrn_reflns_limit_l_max 41
_diffrn_reflns_limit_l_min -41
_diffrn_reflns_number 236288
_diffrn_reflns_point_group_measured_fraction_full 0.998
_diffrn_reflns_point_group_measured_fraction_max 0.996
_diffrn_reflns_theta_full 25.242
_diffrn_reflns_theta_max 26.433
_diffrn_reflns_theta_min 2.141
_exptl_absorpt_coefficient_mu 0.803
_exptl_absorpt_correction_T_max 0.7454
_exptl_absorpt_correction_T_min 0.6345
_exptl_absorpt_correction_type multi-scan
_exptl_absorpt_process_details 'Bruker APEX3'
_exptl_crystal_colour green
_exptl_crystal_density_diffrn 1.317
_exptl_crystal_density_method 'not measured'
_exptl_crystal_description block
_exptl_crystal_F_000 7020
_exptl_crystal_size_max 0.600
_exptl_crystal_size_mid 0.600
_exptl_crystal_size_min 0.300
_refine_diff_density_max 1.667
_refine_diff_density_min -3.731
_refine_diff_density_rms 0.156
_refine_ls_extinction_method none
_refine_ls_goodness_of_fit_ref 1.052
_refine_ls_hydrogen_treatment constr
_refine_ls_matrix_type full
_refine_ls_number_parameters 1728
_refine_ls_number_reflns 70399
_refine_ls_number_restraints 71
_refine_ls_restrained_S_all 1.058
_refine_ls_R_factor_all 0.2529
_refine_ls_R_factor_gt 0.1495
_refine_ls_shift/su_max 0.000
_refine_ls_shift/su_mean 0.000
_refine_ls_structure_factor_coef Fsqd
_refine_ls_weighting_details 'w=1/[\s^2^(Fo^2^)+(0.0936P)^2^+235.9704P] where P=(Fo^2^+2Fc^2^)/3'
_refine_ls_weighting_scheme calc
_refine_ls_wR_factor_gt 0.3398
_refine_ls_wR_factor_ref 0.4042
_reflns_Friedel_coverage 0.000
_reflns_number_gt 30665
_reflns_number_total 70399
_reflns_threshold_expression 'I > 2\s(I)'
_cod_data_source_file d2sc00533f2.cif
_cod_data_source_block gj_1_sq
_cod_database_code 1566797
_shelx_shelxl_version_number 2018/3
_shelx_space_group_comment
; 
The symmetry employed for this shelxl refinement is uniquely defined 
by the following loop, which should always be used as a source of 
symmetry information in preference to the above space-group names. 
They are only intended as comments. 
;
_shelx_estimated_absorpt_t_min 0.644
_shelx_estimated_absorpt_t_max 0.795
_exptl_absorpt_special_details SADABS-2012/1

loop_
_space_group_symop_operation_xyz
'x, y, z'
'-x, -y, -z'

loop_
_atom_site_label
_atom_site_type_symbol
_atom_site_fract_x
_atom_site_fract_y
_atom_site_fract_z
_atom_site_U_iso_or_equiv
_atom_site_adp_type
_atom_site_occupancy
_atom_site_site_symmetry_order
_atom_site_calc_flag
_atom_site_refinement_flags_posn
_atom_site_refinement_flags_adp
_atom_site_refinement_flags_occupancy
_atom_site_disorder_assembly
_atom_site_disorder_group
C1 C -0.2584(10) 0.4160(8) 0.7424(6) 0.115(6) Uiso 1 1 d . . . . .
H1A H -0.288936 0.431808 0.762352 0.173 Uiso 1 1 d R U . . .
H1B H -0.284140 0.381981 0.718417 0.173 Uiso 1 1 d R U . . .
H1C H -0.236795 0.440093 0.729644 0.173 Uiso 1 1 d R U . . .
C2 C -0.2111(9) 0.5481(7) 0.8512(6) 0.109(6) Uiso 1 1 d . . . . .
H2A H -0.234530 0.521945 0.861581 0.164 Uiso 1 1 d R U . . .
H2B H -0.244358 0.558764 0.837455 0.164 Uiso 1 1 d R U . . .
H2C H -0.182438 0.579315 0.876584 0.164 Uiso 1 1 d R U . . .
C3 C -0.2325(12) 0.5360(9) 0.7290(8) 0.153(9) Uiso 1 1 d . . . . .
H3A H -0.262692 0.504112 0.729378 0.230 Uiso 1 1 d R U . . .
H3B H -0.239992 0.535388 0.699460 0.230 Uiso 1 1 d R U . . .
H3C H -0.241939 0.567708 0.751428 0.230 Uiso 1 1 d R U . . .
C4 C -0.1961(12) 0.5136(9) 0.6125(8) 0.152(8) Uiso 1 1 d . . . . .
H4A H -0.184370 0.552183 0.622519 0.228 Uiso 1 1 d R U . . .
H4B H -0.245056 0.499744 0.610190 0.228 Uiso 1 1 d R U . . .
H4C H -0.182196 0.497105 0.583180 0.228 Uiso 1 1 d R U . . .
C5 C -0.2708(9) 0.3831(8) 0.6227(6) 0.117(6) Uiso 1 1 d . . . . .
H5A H -0.284775 0.408821 0.648356 0.175 Uiso 1 1 d R U . . .
H5B H -0.297248 0.347013 0.616571 0.175 Uiso 1 1 d R U . . .
H5C H -0.278354 0.390023 0.596557 0.175 Uiso 1 1 d R U . . .
C6 C -0.2771(11) 0.2821(9) 0.6690(7) 0.144(8) Uiso 1 1 d . . . . .
H6A H -0.304720 0.296290 0.691999 0.216 Uiso 1 1 d R U . . .
H6B H -0.274669 0.247206 0.666308 0.216 Uiso 1 1 d R U . . .
H6C H -0.297525 0.278601 0.640394 0.216 Uiso 1 1 d R U . . .
C7 C -0.0239(10) 0.3694(8) 0.6101(6) 0.118(6) Uiso 1 1 d . . . . .
H7A H -0.007628 0.387489 0.591363 0.178 Uiso 1 1 d R U . . .
H7B H -0.021177 0.332623 0.596063 0.178 Uiso 1 1 d R U . . .
H7C H 0.004133 0.387931 0.639496 0.178 Uiso 1 1 d R U . . .
C8 C -0.0433(16) 0.4091(13) 0.8065(11) 0.230(15) Uiso 1 1 d . . . . .
H8A H -0.040229 0.388976 0.824052 0.345 Uiso 1 1 d DR U . . .
H8B H -0.011307 0.444488 0.821298 0.345 Uiso 1 1 d R U . . .
H8C H -0.032319 0.390280 0.776671 0.345 Uiso 1 1 d R U . . .
C9 C 0.0283(7) 0.6035(6) 0.7676(5) 0.085(4) Uiso 1 1 d . . . . .
H9A H 0.040599 0.627268 0.799462 0.127 Uiso 1 1 d R U . . .
H9B H 0.045719 0.623092 0.750154 0.127 Uiso 1 1 d R U . . .
H9C H 0.047875 0.573561 0.760681 0.127 Uiso 1 1 d R U . . .
C10 C 0.3546(10) 0.3023(8) 0.8888(7) 0.122(6) Uiso 1 1 d . . . . .
H10A H 0.400568 0.298618 0.886183 0.183 Uiso 1 1 d R U . . .
H10B H 0.324628 0.269228 0.887229 0.183 Uiso 1 1 d R U . . .
H10C H 0.354680 0.331664 0.917422 0.183 Uiso 1 1 d R U . . .
C11 C 0.1799(11) 0.2121(9) 0.8576(7) 0.144(8) Uiso 1 1 d . . . . .
H11A H 0.202573 0.187787 0.837037 0.215 Uiso 1 1 d R U . . .
H11B H 0.132711 0.193072 0.855521 0.215 Uiso 1 1 d R U . . .
H11C H 0.202885 0.225843 0.888143 0.215 Uiso 1 1 d R U . . .
C12 C 0.2230(10) 0.3447(8) 0.9449(7) 0.121(6) Uiso 1 1 d . . . . .
H12A H 0.264784 0.371372 0.947743 0.182 Uiso 1 1 d R U . . .
H12B H 0.228391 0.309026 0.928197 0.182 Uiso 1 1 d R U . . .
H12C H 0.212984 0.348895 0.974665 0.182 Uiso 1 1 d R U . . .
C13 C 0.2308(10) 0.4722(8) 1.0300(6) 0.123(6) Uiso 1 1 d . . . . .
H13A H 0.277670 0.485991 1.045006 0.184 Uiso 1 1 d R U . . .
H13B H 0.210016 0.438343 1.031258 0.184 Uiso 1 1 d R U . . .
H13C H 0.205468 0.497803 1.044965 0.184 Uiso 1 1 d R U . . .
C14 C 0.3898(11) 0.4456(8) 0.9838(7) 0.132(7) Uiso 1 1 d . . . . .
H14A H 0.439158 0.459283 0.991031 0.198 Uiso 1 1 d R U . . .
H14B H 0.377230 0.406624 0.969592 0.198 Uiso 1 1 d R U . . .
H14C H 0.369636 0.457860 1.011142 0.198 Uiso 1 1 d R U . . .
C15 C 0.5039(12) 0.4151(10) 0.9106(8) 0.161(9) Uiso 1 1 d . . . . .
H15A H 0.536804 0.407733 0.889902 0.241 Uiso 1 1 d R U . . .
H15B H 0.495683 0.388914 0.923180 0.241 Uiso 1 1 d R U . . .
H15C H 0.521740 0.450853 0.934766 0.241 Uiso 1 1 d R U . . .
C16 C 0.2945(9) 0.3230(7) 0.7428(6) 0.108(6) Uiso 1 1 d . . . . .
H16A H 0.301077 0.295043 0.715332 0.162 Uiso 1 1 d R U . . .
H16B H 0.320194 0.357831 0.745244 0.162 Uiso 1 1 d R U . . .
H16C H 0.246386 0.321423 0.742167 0.162 Uiso 1 1 d R U . . .
C17 C 0.0727(16) 0.3769(13) 0.8541(11) 0.228(16) Uiso 1 1 d . . . . .
H17A H 0.064009 0.411182 0.871703 0.342 Uiso 1 1 d R U . . .
H17B H 0.029677 0.349534 0.840534 0.342 Uiso 1 1 d DR U . . .
H17C H 0.098831 0.379681 0.830699 0.342 Uiso 1 1 d R U . . .
C18 C 0.3348(8) 0.5503(6) 0.8939(5) 0.089(5) Uiso 1 1 d . . . . .
H18A H 0.295778 0.526574 0.871096 0.134 Uiso 1 1 d R U . . .
H18B H 0.373851 0.558341 0.879468 0.134 Uiso 1 1 d R U . . .
H18C H 0.324193 0.583356 0.912662 0.134 Uiso 1 1 d R U . . .
C19 C 0.0571(10) 0.1433(8) 0.0937(6) 0.118(6) Uiso 1 1 d . . . . .
H19A H 0.011395 0.135017 0.101092 0.177 Uiso 1 1 d R U . . .
H19B H 0.054656 0.132085 0.061467 0.177 Uiso 1 1 d R U . . .
H19C H 0.078193 0.181691 0.109286 0.177 Uiso 1 1 d R U . . .
C20 C 0.0926(7) 0.0233(6) 0.0037(5) 0.080(4) Uiso 1 1 d . . . . .
H20A H 0.110964 0.028448 -0.021520 0.120 Uiso 1 1 d R U . . .
H20B H 0.063069 0.046443 0.015469 0.120 Uiso 1 1 d R U . . .
H20C H 0.066575 -0.013905 -0.006373 0.120 Uiso 1 1 d R U . . .
C21 C 0.1417(8) -0.1005(6) -0.0455(5) 0.094(5) Uiso 1 1 d . . . . .
H21A H 0.167557 -0.088294 -0.065360 0.141 Uiso 1 1 d R U . . .
H21B H 0.095812 -0.096794 -0.048403 0.141 Uiso 1 1 d R U . . .
H21C H 0.139521 -0.137844 -0.053794 0.141 Uiso 1 1 d R U . . .
C22 C 0.0328(8) -0.1213(7) 0.0280(6) 0.100(5) Uiso 1 1 d . . . . .
H22A H 0.030725 -0.156612 0.004996 0.150 Uiso 1 1 d R U . . .
H22B H 0.034543 -0.096535 0.014285 0.150 Uiso 1 1 d R U . . .
H22C H -0.007529 -0.123254 0.042772 0.150 Uiso 1 1 d R U . . .
C23 C -0.0426(9) -0.1075(8) 0.1345(6) 0.118(6) Uiso 1 1 d . . . . .
H23A H -0.081620 -0.094729 0.130990 0.176 Uiso 1 1 d R U . . .
H23B H -0.040291 -0.110964 0.162704 0.176 Uiso 1 1 d R U . . .
H23C H -0.047286 -0.142264 0.109681 0.176 Uiso 1 1 d R U . . .
C24 C 0.0042(8) 0.0030(6) 0.0894(5) 0.086(4) Uiso 1 1 d . . . . .
H24A H -0.010641 0.024374 0.076125 0.129 Uiso 1 1 d R U . . .
H24B H -0.033595 -0.027541 0.085193 0.129 Uiso 1 1 d R U . . .
H24C H 0.041299 -0.009722 0.074975 0.129 Uiso 1 1 d R U . . .
C25 C 0.1426(9) 0.1045(7) 0.2479(6) 0.103(5) Uiso 1 1 d . . . . .
H25A H 0.126282 0.134054 0.267749 0.155 Uiso 1 1 d R U . . .
H25B H 0.188892 0.118294 0.243700 0.155 Uiso 1 1 d R U . . .
H25C H 0.141993 0.079439 0.261166 0.155 Uiso 1 1 d R U . . .
C26 C 0.2436(11) -0.0985(9) 0.1276(7) 0.135(7) Uiso 1 1 d . . . . .
H26A H 0.234769 -0.126113 0.138670 0.202 Uiso 1 1 d R U . . .
H26B H 0.254045 -0.063442 0.152874 0.202 Uiso 1 1 d R U . . .
H26C H 0.282011 -0.101185 0.111068 0.202 Uiso 1 1 d R U . . .
C27 C 0.3293(7) 0.1039(5) 0.0973(5) 0.072(4) Uiso 1 1 d . . . . .
H27A H 0.339559 0.142737 0.111446 0.108 Uiso 1 1 d R U . . .
H27B H 0.362863 0.093235 0.077833 0.108 Uiso 1 1 d R U . . .
H27C H 0.330597 0.090761 0.120323 0.108 Uiso 1 1 d R U . . .
C28 C 0.5755(12) -0.0995(9) 0.3526(8) 0.148(8) Uiso 1 1 d . . . . .
H28A H 0.576294 -0.125394 0.322402 0.222 Uiso 1 1 d R U . . .
H28B H 0.547278 -0.117437 0.368125 0.222 Uiso 1 1 d R U . . .
H28C H 0.621622 -0.083483 0.368982 0.222 Uiso 1 1 d R U . . .
C29 C 0.3966(10) -0.1837(8) 0.3146(7) 0.129(7) Uiso 1 1 d . . . . .
H29A H 0.406748 -0.171825 0.346904 0.194 Uiso 1 1 d R U . . .
H29B H 0.420240 -0.210422 0.299232 0.194 Uiso 1 1 d R U . . .
H29C H 0.347800 -0.199212 0.305030 0.194 Uiso 1 1 d R U . . .
C30 C 0.5131(11) -0.1946(8) 0.2311(7) 0.131(7) Uiso 1 1 d . . . . .
H30A H 0.528505 -0.220204 0.206065 0.197 Uiso 1 1 d R U . . .
H30B H 0.486778 -0.213102 0.246905 0.197 Uiso 1 1 d R U . . .
H30C H 0.552384 -0.167142 0.251543 0.197 Uiso 1 1 d R U . . .
C31 C 0.6097(11) -0.1801(8) 0.1466(7) 0.136(7) Uiso 1 1 d . . . . .
H31A H 0.579963 -0.211144 0.148515 0.203 Uiso 1 1 d R U . . .
H31B H 0.655428 -0.173041 0.161241 0.203 Uiso 1 1 d R U . . .
H31C H 0.610887 -0.187171 0.115157 0.203 Uiso 1 1 d R U . . .
C32 C 0.6743(12) -0.0988(9) 0.2607(8) 0.153(9) Uiso 1 1 d . . . . .
H32A H 0.718717 -0.088709 0.278255 0.230 Uiso 1 1 d R U . . .
H32B H 0.667660 -0.133152 0.235002 0.230 Uiso 1 1 d R U . . .
H32C H 0.638981 -0.101644 0.279265 0.230 Uiso 1 1 d R U . . .
C33 C 0.7344(12) 0.0102(9) 0.3738(8) 0.150(8) Uiso 1 1 d . . . . .
H33A H 0.731447 -0.025067 0.372664 0.225 Uiso 1 1 d R U . . .
H33B H 0.733633 0.035013 0.404450 0.225 Uiso 1 1 d R U . . .
H33C H 0.776676 0.022797 0.364022 0.225 Uiso 1 1 d R U . . .
C34 C 0.6314(7) 0.0537(5) 0.2241(5) 0.075(4) Uiso 1 1 d . . . . .
H34A H 0.618547 0.040757 0.191875 0.113 Uiso 1 1 d R U . . .
H34B H 0.668633 0.086443 0.235036 0.113 Uiso 1 1 d R U . . .
H34C H 0.592587 0.061040 0.239236 0.113 Uiso 1 1 d R U . . .
C35 C 0.3538(12) -0.1120(10) 0.1737(8) 0.156(9) Uiso 1 1 d . . . . .
H35A H 0.308942 -0.122504 0.181593 0.234 Uiso 1 1 d R U . . .
H35B H 0.349965 -0.122732 0.141502 0.234 Uiso 1 1 d R U . . .
H35C H 0.372310 -0.073330 0.189496 0.234 Uiso 1 1 d R U . . .
C36 C 0.4634(9) 0.0493(7) 0.3744(6) 0.110(6) Uiso 1 1 d . . . . .
H36A H 0.494800 0.077731 0.369854 0.165 Uiso 1 1 d R U . . .
H36B H 0.453362 0.063293 0.405060 0.165 Uiso 1 1 d R U . . .
H36C H 0.421461 0.036103 0.353485 0.165 Uiso 1 1 d R U . . .
C37 C 0.1735(7) 0.5270(6) 0.9354(5) 0.067(3) Uiso 1 1 d . . . . .
C38 C 0.1442(6) 0.5608(5) 0.9216(4) 0.064(3) Uiso 1 1 d . . . . .
C39 C 0.0803(6) 0.5437(5) 0.8977(4) 0.060(3) Uiso 1 1 d . . . . .
H39 H 0.051837 0.509978 0.892977 0.072 Uiso 1 1 d R U . . .
C40 C 0.0553(6) 0.5764(5) 0.8822(4) 0.059(3) Uiso 1 1 d . . . . .
C41 C 0.0963(6) 0.6272(5) 0.8921(4) 0.062(3) Uiso 1 1 d . . . . .
H41 H 0.080574 0.649339 0.881369 0.074 Uiso 1 1 d R U . . .
C42 C 0.1602(7) 0.6453(5) 0.9150(4) 0.069(3) Uiso 1 1 d . . . . .
C43 C 0.1848(7) 0.6141(5) 0.9304(4) 0.063(3) Uiso 1 1 d . . . . .
H43 H 0.228697 0.627566 0.947231 0.076 Uiso 1 1 d R U . . .
C44 C -0.0115(6) 0.5563(5) 0.8569(4) 0.061(3) Uiso 1 1 d . . . . .
C45 C 0.2028(5) 0.7043(3) 0.9298(4) 0.086(4) Uiso 1 1 d G . . . .
C46 C 0.1895(5) 0.7291(5) 0.9033(3) 0.121(6) Uiso 1 1 d G . . . .
H46 H 0.150366 0.713252 0.881306 0.145 Uiso 1 1 d R U . . .
C47 C 0.2333(6) 0.7772(5) 0.9090(4) 0.123(6) Uiso 1 1 d G . . . .
H47 H 0.224164 0.794141 0.890924 0.147 Uiso 1 1 d R U . . .
C48 C 0.2905(5) 0.8004(3) 0.9412(4) 0.085(4) Uiso 1 1 d G . . . .
C49 C 0.3038(4) 0.7755(4) 0.9677(3) 0.080 Uiso 1 1 d G U . . .
H49 H 0.342935 0.791416 0.989742 0.096 Uiso 1 1 d R U . . .
C50 C 0.2600(5) 0.7275(4) 0.9620(3) 0.080 Uiso 1 1 d G U . . .
H50 H 0.269141 0.710522 0.980128 0.096 Uiso 1 1 d R U . . .
C51 C 0.4046(11) 0.8572(8) 0.9524(7) 0.124(7) Uiso 1 1 d . . . . .
H51 H 0.420104 0.833981 0.961861 0.148 Uiso 1 1 d R U . . .
C52 C 0.3431(7) 0.8484(5) 0.9416(4) 0.068(3) Uiso 1 1 d . . . . .
C53 C 0.3251(8) 0.8907(6) 0.9399(5) 0.079(4) Uiso 1 1 d . . . . .
H53 H 0.278521 0.889642 0.938561 0.095 Uiso 1 1 d R U . . .
C54 C 0.3710(7) 0.9330(6) 0.9372(4) 0.072(4) Uiso 1 1 d . . . . .
H54 H 0.355671 0.961600 0.936705 0.087 Uiso 1 1 d R U . . .
C55 C 0.4341(6) 0.9361(5) 0.9360(4) 0.057(3) Uiso 1 1 d . . . . .
C56 C 0.4562(10) 0.8995(7) 0.9479(6) 0.108(6) Uiso 1 1 d . . . . .
H56 H 0.503295 0.905030 0.955056 0.129 Uiso 1 1 d R U . . .
C57 C 0.5999(6) 1.0311(5) 0.9376(4) 0.057(3) Uiso 1 1 d . . . . .
C58 C 0.5531(6) 0.9928(5) 0.9453(4) 0.058(3) Uiso 1 1 d . . . . .
H58 H 0.568259 0.975420 0.961325 0.070 Uiso 1 1 d R U . . .
C59 C 0.4838(6) 0.9793(5) 0.9299(4) 0.056(3) Uiso 1 1 d . . . . .
C60 C 0.4622(6) 1.0041(5) 0.9070(4) 0.056(3) Uiso 1 1 d . . . . .
H60 H 0.415842 0.994081 0.894926 0.067 Uiso 1 1 d R U . . .
C61 C 0.5099(6) 1.0452(4) 0.9005(4) 0.053(3) Uiso 1 1 d . . . . .
C62 C 0.5765(6) 1.0573(5) 0.9161(4) 0.055(3) Uiso 1 1 d . . . . .
H62 H 0.608208 1.083610 0.910940 0.066 Uiso 1 1 d R U . . .
C63 C 0.6716(6) 1.0409(5) 0.9513(4) 0.057(3) Uiso 1 1 d . . . . .
C64 C 0.4842(7) 1.0702(5) 0.8728(4) 0.061(3) Uiso 1 1 d . . . . .
C65 C 0.1201(7) 0.2676(6) 0.7621(5) 0.071(4) Uiso 1 1 d . . . . .
C66 C -0.0667(7) 0.2976(6) 0.6835(5) 0.074(4) Uiso 1 1 d . . . . .
C67 C 0.0267(7) 0.2801(5) 0.7203(5) 0.071(4) Uiso 1 1 d . . . . .
H67 H 0.011790 0.297196 0.747891 0.085 Uiso 1 1 d R U . . .
C68 C 0.0817(7) 0.2603(5) 0.7193(4) 0.069(3) Uiso 1 1 d . . . . .
C69 C 0.1023(7) 0.2342(5) 0.6774(4) 0.072(4) Uiso 1 1 d . . . . .
H69 H 0.141313 0.221603 0.676460 0.086 Uiso 1 1 d R U . . .
C70 C 0.0660(7) 0.2259(5) 0.6381(4) 0.067(3) Uiso 1 1 d . . . . .
C71 C 0.0136(7) 0.2482(5) 0.6409(5) 0.068(3) Uiso 1 1 d . . . . .
H71 H -0.008932 0.245511 0.614252 0.082 Uiso 1 1 d R U . . .
C72 C -0.0080(7) 0.2758(5) 0.6813(4) 0.066(3) Uiso 1 1 d . . . . .
C73 C 0.0877(7) 0.1980(4) 0.5941(3) 0.074(4) Uiso 1 1 d G . . . .
C74 C 0.1540(6) 0.1951(5) 0.5913(3) 0.175(10) Uiso 1 1 d G . . . .
H74 H 0.187042 0.213097 0.617262 0.209 Uiso 1 1 d R U . . .
C75 C 0.1719(5) 0.1660(5) 0.5505(4) 0.166(9) Uiso 1 1 d G . . . .
H75 H 0.217137 0.164052 0.548535 0.199 Uiso 1 1 d R U . . .
C76 C 0.1235(6) 0.1397(4) 0.5125(3) 0.075(4) Uiso 1 1 d G . . . .
C77 C 0.0572(6) 0.1426(5) 0.5153(3) 0.139(8) Uiso 1 1 d G . . . .
H77 H 0.024161 0.124603 0.489331 0.167 Uiso 1 1 d R U . . .
C78 C 0.0393(5) 0.1717(5) 0.5561(4) 0.138(7) Uiso 1 1 d G . . . .
H78 H -0.005933 0.173651 0.558060 0.165 Uiso 1 1 d R U . . .
C79 C 0.1442(6) 0.1067(4) 0.4678(3) 0.071(4) Uiso 1 1 d G . . . .
C80 C 0.2026(6) 0.0901(5) 0.4665(3) 0.136(7) Uiso 1 1 d G . . . .
H80 H 0.230904 0.099474 0.493420 0.163 Uiso 1 1 d R U . . .
C81 C 0.2197(5) 0.0596(5) 0.4258(4) 0.145(8) Uiso 1 1 d G . . . .
H81 H 0.259570 0.048219 0.424894 0.174 Uiso 1 1 d R U . . .
C82 C 0.1783(6) 0.0458(4) 0.3863(3) 0.060(3) Uiso 1 1 d G . . . .
C83 C 0.1199(6) 0.0625(5) 0.3876(3) 0.169(10) Uiso 1 1 d G . . . .
H83 H 0.091644 0.053101 0.360676 0.203 Uiso 1 1 d R U . . .
C84 C 0.1029(5) 0.0930(5) 0.4283(4) 0.162(9) Uiso 1 1 d G . . . .
H84 H 0.062978 0.104349 0.429207 0.194 Uiso 1 1 d R U . . .
C85 C 0.1958(6) 0.0103(5) 0.3417(4) 0.058(3) Uiso 1 1 d . . . . .
C86 C 0.2495(6) -0.0133(5) 0.3391(4) 0.056(3) Uiso 1 1 d . . . . .
H86 H 0.276891 -0.006341 0.365641 0.067 Uiso 1 1 d R U . . .
C87 C 0.2623(6) -0.0468(4) 0.2980(4) 0.053(3) Uiso 1 1 d . . . . .
C88 C 0.2240(6) -0.0559(4) 0.2595(4) 0.053(3) Uiso 1 1 d . . . . .
H88 H 0.231115 -0.080167 0.231512 0.064 Uiso 1 1 d R U . . .
C89 C 0.1724(5) -0.0317(4) 0.2617(4) 0.050(3) Uiso 1 1 d . . . . .
C90 C 0.1586(6) 0.0010(4) 0.3016(4) 0.053(3) Uiso 1 1 d . . . . .
H90 H 0.121570 0.015731 0.302308 0.064 Uiso 1 1 d R U . . .
C91 C 0.3197(6) -0.0712(5) 0.2976(4) 0.054(3) Uiso 1 1 d . . . . .
C92 C 0.1310(6) -0.0398(4) 0.2192(4) 0.049(3) Uiso 1 1 d . . . . .
C93 C 0.0025(7) 0.5166(6) 0.6386(5) 0.070(4) Uiso 1 1 d . . . . .
C94 C 0.2497(9) 0.6103(7) 0.6915(6) 0.096(5) Uiso 1 1 d . . . . .
C95 C 0.1253(5) 0.5640(3) 0.6641(3) 0.079(4) Uiso 1 1 d G . . . .
H95 H 0.114278 0.586875 0.691363 0.095 Uiso 1 1 d R U . . .
C96 C 0.0742(3) 0.5243(4) 0.6313(3) 0.072(4) Uiso 1 1 d G . . . .
C97 C 0.0903(5) 0.4902(3) 0.5917(3) 0.100(5) Uiso 1 1 d G . . . .
H97 H 0.055429 0.462980 0.569283 0.120 Uiso 1 1 d R U . . .
C98 C 0.1574(5) 0.4958(4) 0.5850(3) 0.108(6) Uiso 1 1 d G . . . .
C99 C 0.2084(4) 0.5356(4) 0.6178(3) 0.090(5) Uiso 1 1 d G . . . .
H99 H 0.254308 0.539421 0.613193 0.108 Uiso 1 1 d R U . . .
C100 C 0.1924(4) 0.5697(3) 0.6574(3) 0.076(4) Uiso 1 1 d G . . . .
C101 C 0.1814(8) 0.4671(7) 0.5429(4) 0.161(9) Uiso 1 1 d G . . . .
C102 C 0.1447(7) 0.4140(8) 0.5205(6) 0.195(12) Uiso 1 1 d G . . . .
H102 H 0.108275 0.399790 0.532656 0.233 Uiso 1 1 d R U . . .
C103 C 0.1611(8) 0.3818(5) 0.4802(6) 0.213(13) Uiso 1 1 d G . . . .
H103 H 0.136032 0.345573 0.464899 0.255 Uiso 1 1 d R U . . .
C104 C 0.2144(7) 0.4027(5) 0.4624(4) 0.179(10) Uiso 1 1 d G . . . .
C105 C 0.2511(6) 0.4557(6) 0.4848(5) 0.150 Uiso 1 1 d G U . . .
H105 H 0.287521 0.469952 0.472662 0.180 Uiso 1 1 d R U . . .
C106 C 0.2346(8) 0.4879(5) 0.5251(5) 0.150 Uiso 1 1 d G U . . .
H106 H 0.259772 0.524169 0.540415 0.180 Uiso 1 1 d R U . . .
C107 C 0.2393(7) 0.3700(4) 0.4177(5) 0.164(9) Uiso 1 1 d G . . . .
C108 C 0.2038(7) 0.3562(6) 0.3762(6) 0.184 Uiso 1 1 d G U . . .
H108 H 0.163652 0.366464 0.374226 0.221 Uiso 1 1 d R U . . .
C109 C 0.2272(9) 0.3273(6) 0.3376(5) 0.217(13) Uiso 1 1 d G . . . .
H109 H 0.202970 0.317802 0.309212 0.261 Uiso 1 1 d R U . . .
C110 C 0.2860(9) 0.3122(4) 0.3405(5) 0.128(7) Uiso 1 1 d G . . . .
C111 C 0.3215(7) 0.3260(6) 0.3820(6) 0.159 Uiso 1 1 d G U . . .
H111 H 0.361690 0.315737 0.383924 0.191 Uiso 1 1 d R U . . .
C112 C 0.2981(7) 0.3549(6) 0.4206(5) 0.180 Uiso 1 1 d G U . . .
H112 H 0.322370 0.364401 0.448940 0.216 Uiso 1 1 d R U . . .
C113 C 0.3062(5) 0.2827(4) 0.2966(3) 0.092(5) Uiso 1 1 d G . . . .
C114 C 0.2575(4) 0.2470(4) 0.2602(3) 0.100(5) Uiso 1 1 d G . . . .
H114 H 0.211067 0.239884 0.263712 0.120 Uiso 1 1 d R U . . .
C115 C 0.2766(4) 0.2218(3) 0.2189(3) 0.073(4) Uiso 1 1 d G . . . .
C116 C 0.3445(4) 0.2323(3) 0.2138(2) 0.070(4) Uiso 1 1 d G . . . .
H116 H 0.357512 0.214996 0.185520 0.084 Uiso 1 1 d R U . . .
C117 C 0.3932(3) 0.2679(4) 0.2501(3) 0.076(4) Uiso 1 1 d G . . . .
C118 C 0.3741(5) 0.2932(4) 0.2915(3) 0.100(5) Uiso 1 1 d G . . . .
H118 H 0.407416 0.317590 0.316298 0.120 Uiso 1 1 d R U . . .
C119 C 0.2242(6) 0.1833(5) 0.1825(4) 0.055(3) Uiso 1 1 d . . . . .
C120 C 0.4677(10) 0.2773(8) 0.2484(6) 0.104(5) Uiso 1 1 d . . . . .
C121 C 0.5052(3) 0.3195(2) 0.52807(16) 0.080 Uiso 1 1 d DG U . . .
C122 C 0.5453(4) 0.2863(3) 0.52730(18) 0.080 Uiso 1 1 d DG U . . .
H122 H 0.558180 0.283461 0.553819 0.096 Uiso 1 1 d R U . . .
C123 C 0.5665(4) 0.2574(3) 0.4877(2) 0.080 Uiso 1 1 d DG U . . .
H123 H 0.593868 0.234733 0.487205 0.096 Uiso 1 1 d R U . . .
C124 C 0.5476(3) 0.2616(3) 0.44893(18) 0.080 Uiso 1 1 d DG U . . .
C125 C 0.5076(4) 0.2948(3) 0.44970(17) 0.080 Uiso 1 1 d DG U . . .
H125 H 0.494676 0.297671 0.423178 0.096 Uiso 1 1 d R U . . .
C126 C 0.4864(4) 0.3237(3) 0.4893(2) 0.080 Uiso 1 1 d DG U . . .
H126 H 0.458986 0.346399 0.489788 0.096 Uiso 1 1 d R U . . .
C127 C 0.5756(3) 0.2312(4) 0.4061(3) 0.112(6) Uiso 1 1 d D . . . .
C128 C 0.5919(5) 0.1868(6) 0.3974(5) 0.101(5) Uiso 1 1 d . . . . .
H128 H 0.586883 0.173080 0.419230 0.122 Uiso 1 1 d R U . . .
C129 C 0.6167(6) 0.1595(5) 0.3599(5) 0.077(4) Uiso 1 1 d . . . . .
C130 C 0.6239(5) 0.1807(5) 0.3294(5) 0.075(4) Uiso 1 1 d . . . . .
H130 H 0.639249 0.162126 0.302322 0.090 Uiso 1 1 d R U . . .
C131 C 0.6090(6) 0.2265(5) 0.3371(5) 0.075(4) Uiso 1 1 d . . . . .
C132 C 0.5845(6) 0.2523(7) 0.3757(6) 0.110(6) Uiso 1 1 d . . . . .
H132 H 0.574139 0.284959 0.381843 0.133 Uiso 1 1 d R U . . .
C133 C 0.6346(6) 0.1091(5) 0.3504(5) 0.068(3) Uiso 1 1 d . . . . .
C134 C 0.6150(8) 0.2536(8) 0.3052(6) 0.102(5) Uiso 1 1 d . . . . .
C135 C 0.60537(15) 0.4183(3) 0.2499(3) 0.120 Uiso 1 1 d D U . . .
C136 C 0.57020(18) 0.5459(4) 0.1870(3) 0.123 Uiso 1 1 d D U . . .
C137 C 0.558735 0.561373 0.265024 0.124 Uiso 1 1 d D . . . .
H137 H 0.546999 0.592963 0.268924 0.149 Uiso 1 1 d R U . . .
C138 C 0.572340 0.529308 0.223680 0.085 Uiso 1 1 d D . . . .
C139 C 0.587741 0.482251 0.217243 0.091 Uiso 1 1 d . . . . .
H139 H 0.597040 0.460337 0.188985 0.109 Uiso 1 1 d R U . . .
C140 C 0.589538 0.467258 0.252150 0.092 Uiso 1 1 d D . . . .
C141 C 0.575933 0.499323 0.293494 0.140 Uiso 1 1 d D . . . .
H141 H 0.577160 0.489074 0.317352 0.168 Uiso 1 1 d R U . . .
C142 C 0.560532 0.546380 0.299932 0.118 Uiso 1 1 d D U . . .
C143 C 0.544483 0.582035 0.345451 0.120 Uiso 1 1 d D U . . .
C144 C 0.483000 0.594454 0.347516 0.120 Uiso 1 1 d D U . . .
H144 H 0.451451 0.580905 0.321128 0.144 Uiso 1 1 calc R U . . .
C145 C 0.467678 0.626696 0.388189 0.120 Uiso 1 1 d D U . . .
H145 H 0.425657 0.635183 0.389599 0.144 Uiso 1 1 calc R U . . .
C146 C 0.513839 0.646520 0.426799 0.120 Uiso 1 1 d . U . . .
C147 C 0.575323 0.634102 0.424735 0.120 Uiso 1 1 d D U . . .
H147 H 0.606872 0.647651 0.451123 0.144 Uiso 1 1 calc R U . . .
C148 C 0.590645 0.601860 0.384061 0.120 Uiso 1 1 d D U . . .
H148 H 0.632667 0.593373 0.382650 0.144 Uiso 1 1 calc R U . . .
N1S N 0.3999(6) 0.0894(5) 0.2378(4) 0.084(3) Uiso 1 1 d . . . . .
C1S C 0.3484(8) 0.0568(6) 0.2547(5) 0.090(5) Uiso 1 1 d . . . . .
H1S1 H 0.303424 0.044796 0.237219 0.135 Uiso 1 1 d R U . . .
H1S2 H 0.346000 0.077210 0.286227 0.135 Uiso 1 1 d R U . . .
H1S3 H 0.364330 0.025876 0.251221 0.135 Uiso 1 1 d R U . . .
C2S C 0.4626(9) 0.1185(7) 0.2737(6) 0.112(6) Uiso 1 1 d . . . . .
H2S1 H 0.481345 0.092635 0.278892 0.168 Uiso 1 1 d R U . . .
H2S2 H 0.448667 0.140994 0.301180 0.168 Uiso 1 1 d R U . . .
H2S3 H 0.496991 0.140708 0.264443 0.168 Uiso 1 1 d R U . . .
C3S C 0.3700(8) 0.1320(6) 0.2367(6) 0.097(5) Uiso 1 1 d . . . . .
H3S1 H 0.405714 0.161002 0.235934 0.146 Uiso 1 1 d R U . . .
H3S2 H 0.346211 0.146162 0.262017 0.146 Uiso 1 1 d R U . . .
H3S3 H 0.338027 0.115118 0.208909 0.146 Uiso 1 1 d R U . . .
C4S C 0.4149(8) 0.0557(6) 0.1956(5) 0.086(4) Uiso 1 1 d . . . . .
H4S1 H 0.381173 0.052205 0.172129 0.129 Uiso 1 1 d R U . . .
H4S2 H 0.413105 0.020391 0.193907 0.129 Uiso 1 1 d R U . . .
H4S3 H 0.460016 0.072135 0.191440 0.129 Uiso 1 1 d R U . . .
N2S N 0.8290(6) 0.5340(5) 0.2508(4) 0.081(3) Uiso 1 1 d . . . . .
C5S C 0.8484(9) 0.5038(7) 0.2080(5) 0.101(5) Uiso 1 1 d . . . . .
H5S1 H 0.888033 0.491911 0.212113 0.151 Uiso 1 1 d R U . . .
H5S2 H 0.859053 0.527096 0.192733 0.151 Uiso 1 1 d R U . . .
H5S3 H 0.810513 0.472918 0.190039 0.151 Uiso 1 1 d R U . . .
C6S C 0.7529(8) 0.5235(7) 0.2419(6) 0.104(5) Uiso 1 1 d . . . . .
H6S1 H 0.740255 0.547836 0.269119 0.156 Uiso 1 1 d R U . . .
H6S2 H 0.729032 0.486760 0.235594 0.156 Uiso 1 1 d R U . . .
H6S3 H 0.740620 0.531166 0.216904 0.156 Uiso 1 1 d R U . . .
C7S C 0.8461(9) 0.5140(7) 0.2832(6) 0.102(5) Uiso 1 1 d . . . . .
H7S1 H 0.827804 0.529094 0.311024 0.153 Uiso 1 1 d R U . . .
H7S2 H 0.895428 0.522872 0.289653 0.153 Uiso 1 1 d R U . . .
H7S3 H 0.827380 0.475248 0.269193 0.153 Uiso 1 1 d R U . . .
C8S C 0.8653(9) 0.5909(7) 0.2673(6) 0.102(5) Uiso 1 1 d . . . . .
H8S1 H 0.849408 0.612483 0.294286 0.154 Uiso 1 1 d R U . . .
H8S2 H 0.858092 0.602710 0.243994 0.154 Uiso 1 1 d R U . . .
H8S3 H 0.913634 0.594910 0.273970 0.154 Uiso 1 1 d R U . . .
N3S N 0.8197(6) 0.0308(5) 0.1535(4) 0.078(3) Uiso 1 1 d . . . . .
C9S C 0.7541(7) 0.0352(6) 0.1366(5) 0.076(4) Uiso 1 1 d . . . . .
H9S1 H 0.758798 0.041259 0.109735 0.114 Uiso 1 1 d R U . . .
H9S2 H 0.741753 0.064948 0.159544 0.114 Uiso 1 1 d R U . . .
H9S3 H 0.718692 0.002140 0.129473 0.114 Uiso 1 1 d R U . . .
C10S C 0.8273(9) -0.0213(7) 0.1270(6) 0.100(5) Uiso 1 1 d . . . . .
H10D H 0.816971 -0.029603 0.095346 0.149 Uiso 1 1 d R U . . .
H10E H 0.796154 -0.047817 0.133854 0.149 Uiso 1 1 d R U . . .
H10F H 0.873863 -0.021811 0.133499 0.149 Uiso 1 1 d R U . . .
C11S C 0.8782(10) 0.0715(8) 0.1505(7) 0.128(7) Uiso 1 1 d . . . . .
H11D H 0.919588 0.077423 0.169497 0.192 Uiso 1 1 d R U . . .
H11E H 0.864545 0.104578 0.160311 0.192 Uiso 1 1 d R U . . .
H11F H 0.886454 0.060463 0.119478 0.192 Uiso 1 1 d R U . . .
C12S C 0.8215(9) 0.0432(7) 0.2018(6) 0.109(6) Uiso 1 1 d . . . . .
H12D H 0.786192 0.014737 0.203567 0.163 Uiso 1 1 d R U . . .
H12E H 0.813548 0.077644 0.219811 0.163 Uiso 1 1 d R U . . .
H12F H 0.865781 0.042536 0.213129 0.163 Uiso 1 1 d R U . . .
N4S N 0.3293(8) 0.6553(6) 0.1525(5) 0.117(5) Uiso 1 1 d D . . . .
C13S C 0.3308(15) 0.5997(8) 0.1239(9) 0.197(12) Uiso 1 1 d D . . . .
H13D H 0.324061 0.575636 0.138595 0.296 Uiso 1 1 d R U . . .
H13E H 0.371849 0.598302 0.109924 0.296 Uiso 1 1 d R U . . .
H13F H 0.291829 0.588649 0.101034 0.296 Uiso 1 1 d R U . . .
C14S C 0.3868(9) 0.6890(8) 0.1413(7) 0.139 Uiso 1 1 d D U . . .
H14D H 0.428929 0.680971 0.147301 0.209 Uiso 1 1 calc R U . . .
H14E H 0.378299 0.681295 0.109673 0.209 Uiso 1 1 calc R U . . .
H14F H 0.390886 0.726630 0.159578 0.209 Uiso 1 1 calc R U . . .
C15S C 0.3391(11) 0.6646(9) 0.2000(7) 0.138(7) Uiso 1 1 d . . . . .
H15D H 0.345273 0.633199 0.202977 0.207 Uiso 1 1 d R U . . .
H15E H 0.299714 0.673820 0.213610 0.207 Uiso 1 1 d R U . . .
H15F H 0.379454 0.694531 0.215088 0.207 Uiso 1 1 d R U . . .
C16S C 0.2667(13) 0.6670(11) 0.1436(9) 0.180(11) Uiso 1 1 d . . . . .
H16D H 0.241110 0.634454 0.118060 0.271 Uiso 1 1 d R U . . .
H16E H 0.268269 0.697755 0.137176 0.271 Uiso 1 1 d R U . . .
H16F H 0.244478 0.670801 0.169999 0.271 Uiso 1 1 d R U . . .
O1 O -0.0930(4) 0.4859(3) 0.7648(3) 0.058(2) Uani 1 1 d . . . . .
O2 O -0.1104(4) 0.3982(3) 0.7060(3) 0.064(2) Uani 1 1 d . . . . .
O3 O -0.0855(4) 0.4735(3) 0.6891(3) 0.069(2) Uani 1 1 d . . . . .
O4 O 0.0011(4) 0.4589(4) 0.7302(3) 0.077(3) Uani 1 1 d . . . . .
O5 O -0.1714(4) 0.5244(3) 0.8176(3) 0.071(3) Uani 1 1 d . . . . .
O6 O -0.1275(5) 0.6242(4) 0.8199(4) 0.098(3) Uani 1 1 d . . . . .
O7 O -0.0434(4) 0.5837(3) 0.7565(3) 0.073(2) Uani 1 1 d . . . . .
O8 O -0.1640(4) 0.5418(4) 0.7377(4) 0.089(3) Uani 1 1 d . . . . .
O9 O -0.1111(6) 0.6056(4) 0.6936(4) 0.101(3) Uani 1 1 d . . . . .
O10 O -0.1571(5) 0.4985(4) 0.6418(4) 0.085(3) Uani 1 1 d . . . . .
O11 O -0.1611(5) 0.4090(4) 0.5637(4) 0.098(3) Uani 1 1 d . . . . .
O12 O -0.0913(4) 0.3742(4) 0.6146(3) 0.073(2) Uani 1 1 d . . . . .
O13 O -0.1987(4) 0.3891(4) 0.6340(3) 0.075(3) Uani 1 1 d . . . . .
O14 O -0.2012(5) 0.2835(4) 0.5926(3) 0.091(3) Uani 1 1 d . . . . .
O15 O -0.2134(4) 0.3194(3) 0.6801(3) 0.074(2) Uani 1 1 d . . . . .
O16 O -0.2022(5) 0.3075(4) 0.7580(3) 0.089(3) Uani 1 1 d . . . . .
O17 O -0.0995(4) 0.4036(3) 0.7953(3) 0.065(2) Uani 1 1 d . . . . .
O18 O -0.2079(4) 0.4081(3) 0.7671(3) 0.071(2) Uani 1 1 d . . . . .
O19 O -0.1728(5) 0.4577(3) 0.8591(3) 0.079(3) Uani 1 1 d . . . . .
O20 O 0.2367(4) 0.4360(3) 0.9023(3) 0.059(2) Uani 1 1 d . . . . .
O21 O 0.3248(4) 0.4130(4) 0.8594(3) 0.070(2) Uani 1 1 d . . . . .
O22 O 0.2180(4) 0.3479(3) 0.8433(3) 0.062(2) Uani 1 1 d . . . . .
O23 O 0.2250(5) 0.4222(4) 0.8254(3) 0.077(3) Uani 1 1 d . . . . .
O24 O 0.3367(6) 0.5554(4) 1.0131(4) 0.102(4) Uani 1 1 d . . . . .
O25 O 0.2289(5) 0.4644(4) 0.9843(3) 0.083(3) Uani 1 1 d . . . . .
O26 O 0.0938(6) 0.4183(4) 0.9710(3) 0.097(4) Uani 1 1 d . . . . .
O27 O 0.0980(5) 0.3722(3) 0.8792(3) 0.069(2) Uani 1 1 d . . . . .
O28 O 0.1706(5) 0.3507(3) 0.9244(3) 0.073(2) Uani 1 1 d . . . . .
O29 O 0.0620(5) 0.2657(4) 0.8673(3) 0.090(3) Uani 1 1 d . . . . .
O30 O 0.1887(5) 0.2596(3) 0.8467(3) 0.076(3) Uani 1 1 d . . . . .
O31 O 0.2657(5) 0.2148(4) 0.7850(4) 0.092(3) Uani 1 1 d . . . . .
O32 O 0.3143(5) 0.3145(4) 0.7824(3) 0.084(3) Uani 1 1 d . . . . .
O33 O 0.3333(5) 0.3121(4) 0.8541(3) 0.085(3) Uani 1 1 d . . . . .
O34 O 0.4464(6) 0.3235(5) 0.8144(5) 0.124(4) Uani 1 1 d . . . . .
O35 O 0.4405(5) 0.4121(4) 0.8880(4) 0.096(3) Uani 1 1 d . U . . .
O36 O 0.4832(5) 0.5189(5) 0.9372(5) 0.118(4) Uani 1 1 d . . . . .
O37 O 0.3635(5) 0.4646(4) 0.9543(4) 0.091(3) Uani 1 1 d . . . . .
O38 O 0.3519(5) 0.5247(4) 0.9210(3) 0.081(3) Uani 1 1 d . . . . .
O39 O 0.2040(4) -0.0101(3) 0.0854(2) 0.0460(17) Uani 1 1 d . . . . .
O40 O 0.1340(3) -0.0123(3) 0.1412(2) 0.0452(17) Uani 1 1 d . . . . .
O41 O 0.1682(3) 0.0671(3) 0.1299(2) 0.0494(18) Uani 1 1 d . . . . .
O42 O 0.2501(4) 0.0387(3) 0.1625(3) 0.064(2) Uani 1 1 d . . . . .
O43 O -0.0237(4) 0.0062(3) 0.1999(3) 0.062(2) Uani 1 1 d . . . . .
O44 O 0.0272(4) 0.0324(3) 0.1341(2) 0.0515(18) Uani 1 1 d . . . . .
O45 O 0.0994(4) 0.0798(3) 0.2065(2) 0.0504(18) Uani 1 1 d . . . . .
O46 O 0.0303(4) 0.1390(3) 0.1779(3) 0.071(2) Uani 1 1 d . . . . .
O47 O 0.0960(4) 0.1143(3) 0.1050(3) 0.062(2) Uani 1 1 d . . . . .
O48 O 0.1869(5) 0.1435(4) 0.0558(4) 0.087(3) Uani 1 1 d . . . . .
O49 O 0.2652(4) 0.0815(3) 0.0710(3) 0.058(2) Uani 1 1 d . . . . .
O50 O 0.1471(4) 0.0366(3) 0.0366(3) 0.063(2) Uani 1 1 d . . . . .
O51 O 0.2373(5) 0.0120(4) -0.0222(3) 0.079(3) Uani 1 1 d . . . . .
O52 O 0.1755(4) -0.0674(3) 0.0014(2) 0.064(2) Uani 1 1 d . . . . .
O53 O 0.1689(5) -0.1609(4) 0.0083(3) 0.086(3) Uani 1 1 d . . . . .
O54 O 0.1883(4) -0.1016(3) 0.1029(3) 0.059(2) Uani 1 1 d . . . . .
O55 O 0.0902(4) -0.1020(3) 0.0586(2) 0.056(2) Uani 1 1 d . . . . .
O56 O 0.0620(5) -0.1622(3) 0.1073(3) 0.070(2) Uani 1 1 d . . . . .
O57 O 0.0183(3) -0.0713(3) 0.1359(2) 0.0501(18) Uani 1 1 d . . . . .
O58 O 0.5285(4) -0.0677(3) 0.2188(3) 0.059(2) Uani 1 1 d . . . . .
O59 O 0.5697(4) -0.0056(3) 0.2957(3) 0.063(2) Uani 1 1 d . . . . .
O60 O 0.4629(4) -0.0696(3) 0.2770(3) 0.054(2) Uani 1 1 d . . . . .
O61 O 0.4769(4) 0.0035(3) 0.2551(3) 0.072(2) Uani 1 1 d . . . . .
O62 O 0.5464(4) -0.0641(4) 0.3492(3) 0.077(3) Uani 1 1 d . . . . .
O63 O 0.4932(4) 0.0085(4) 0.3689(3) 0.068(2) Uani 1 1 d . . . . .
O64 O 0.4317(5) -0.0757(4) 0.3902(3) 0.084(3) Uani 1 1 d . . . . .
O65 O 0.4177(5) -0.1432(3) 0.3003(3) 0.078(3) Uani 1 1 d . . . . .
O66 O 0.3376(5) -0.2085(4) 0.2218(4) 0.090(3) Uani 1 1 d . . . . .
O67 O 0.4721(5) -0.1709(4) 0.2158(3) 0.080(3) Uani 1 1 d . . . . .
O68 O 0.3949(4) -0.1360(3) 0.1869(3) 0.064(2) Uani 1 1 d . . . . .
O69 O 0.4542(5) -0.2084(3) 0.1230(3) 0.084(3) Uani 1 1 d . . . . .
O70 O 0.5767(5) -0.1394(3) 0.1660(3) 0.074(3) Uani 1 1 d . . . . .
O71 O 0.6944(4) -0.0700(4) 0.1655(3) 0.075(3) Uani 1 1 d . . . . .
O72 O 0.6654(5) -0.0590(3) 0.2491(3) 0.073(3) Uani 1 1 d . . . . .
O73 O 0.6511(4) 0.0130(3) 0.2311(3) 0.063(2) Uani 1 1 d . . . . .
O74 O 0.7622(5) 0.0381(4) 0.2952(4) 0.093(3) Uani 1 1 d . . . . .
O75 O 0.6744(4) 0.0043(4) 0.3446(3) 0.080(3) Uani 1 1 d . . . . .
O76 O 0.6158(6) 0.0256(5) 0.4204(4) 0.109(4) Uani 1 1 d . . . . .
O77 O -0.0480(4) 0.5120(3) 0.8541(3) 0.064(2) Uani 1 1 d . . . . .
O78 O -0.0304(4) 0.5843(3) 0.8405(3) 0.069(2) Uani 1 1 d . . . . .
O79 O -0.0128(4) 0.5531(4) 0.6689(3) 0.076(3) Uani 1 1 d . . . . .
O80 O -0.0368(4) 0.4721(4) 0.6114(3) 0.077(3) Uani 1 1 d . . . . .
O81 O -0.0911(5) 0.2978(3) 0.6483(3) 0.073(2) Uani 1 1 d . . . . .
O82 O -0.0883(5) 0.3140(3) 0.7207(3) 0.073(2) Uani 1 1 d . . . . .
O83 O 0.2327(5) 0.5430(3) 0.9529(3) 0.070(2) Uani 1 1 d . . . . .
O84 O 0.1329(4) 0.4823(3) 0.9292(3) 0.068(2) Uani 1 1 d . . . . .
O85 O 0.0924(4) 0.2837(3) 0.7967(3) 0.068(2) Uani 1 1 d . . . . .
O86 O 0.1760(5) 0.2566(3) 0.7605(3) 0.069(2) Uani 1 1 d . . . . .
O87 O 0.6888(4) 1.0093(3) 0.9653(2) 0.055(2) Uani 1 1 d . . . . .
O88 O 0.7135(4) 1.0789(3) 0.9485(2) 0.058(2) Uani 1 1 d . . . . .
O89 O 0.5262(4) 1.1085(3) 0.8712(3) 0.064(2) Uani 1 1 d . . . . .
O90 O 0.4245(4) 1.0514(3) 0.8548(3) 0.063(2) Uani 1 1 d . . . . .
O91 O 0.2412(8) 0.6157(7) 0.7340(6) 0.162(6) Uiso 1 1 d . . . . .
O92 O 0.3047(5) 0.6172(4) 0.6837(4) 0.095(3) Uani 1 1 d . . . . .
O93 O 0.5916(4) 0.4018(3) 0.2786(3) 0.086(3) Uiso 1 1 d D . . . .
O94 O 0.6408(4) 0.3991(4) 0.2196(3) 0.098 Uiso 1 1 d D U . . .
O95 O 0.5708(5) 0.5121(4) 0.1480(3) 0.091(3) Uiso 1 1 d D . . . .
O96 O 0.5789(5) 0.5957(4) 0.1990(4) 0.097(3) Uiso 1 1 d D . . . .
O97 O 0.1671(4) 0.1673(3) 0.1930(3) 0.066(2) Uani 1 1 d . . . . .
O98 O 0.2384(4) 0.1674(3) 0.1431(3) 0.064(2) Uani 1 1 d . . . . .
O99 O 0.4852(7) 0.2333(6) 0.2221(5) 0.127(4) Uiso 1 1 d . . . . .
O100 O 0.5071(5) 0.3150(4) 0.2760(3) 0.082(3) Uani 1 1 d . . . . .
O101 O 0.0944(4) -0.0100(3) 0.2230(2) 0.0532(19) Uani 1 1 d . . . . .
O102 O 0.1358(4) -0.0782(3) 0.1833(2) 0.0511(18) Uani 1 1 d . . . . .
O103 O 0.3596(4) -0.0546(3) 0.3326(3) 0.063(2) Uani 1 1 d . . . . .
O104 O 0.3214(4) -0.1087(3) 0.2596(3) 0.056(2) Uani 1 1 d . . . . .
O105 O 0.6099(5) 0.2951(4) 0.3152(3) 0.087(3) Uani 1 1 d . . . . .
O106 O 0.5963(8) 0.2170(7) 0.2631(6) 0.158(6) Uiso 1 1 d . . . . .
O107 O 0.6100(5) 0.0874(4) 0.3774(3) 0.078(3) Uani 1 1 d . . . . .
O108 O 0.6658(5) 0.0893(4) 0.3196(3) 0.075(3) Uani 1 1 d . . . . .
O109 O 0.6207(4) 0.3058(3) 0.2373(2) 0.082(3) Uani 1 1 d D . . . .
O110 O 0.5820(6) 0.3898(4) 0.3521(3) 0.098(3) Uani 1 1 d . . . . .
O111 O 0.548610 0.227822 0.150278 0.138 Uiso 1 1 d D . . . .
O112 O 0.631325 0.188900 0.183105 0.139 Uiso 1 1 d D . . . .
O113 O 0.535771 0.150468 0.178697 0.134 Uiso 1 1 d D . . . .
O114 O 0.246733 0.623639 0.814347 0.132 Uiso 1 1 d D . . . .
O115 O 0.357518 0.697008 0.845251 0.136 Uiso 1 1 d D . . . .
O116 O 0.257905 0.710704 0.803694 0.133 Uiso 1 1 d D . . . .
S1 S -0.06991(15) 0.45470(13) 0.72277(12) 0.0590(8) Uani 1 1 d . . . . .
S2 S 0.25096(17) 0.40514(14) 0.85693(11) 0.0611(8) Uani 1 1 d . . . . .
S3 S 0.19041(13) 0.02113(10) 0.13031(9) 0.0452(6) Uani 1 1 d . . . . .
S4 S 0.50883(16) -0.03402(12) 0.26160(11) 0.0556(8) Uani 1 1 d . . . . .
V1 V -0.14019(11) 0.46346(8) 0.81790(8) 0.0650(6) Uani 1 1 d . . . . .
V2 V -0.10924(12) 0.56909(9) 0.79415(9) 0.0722(7) Uani 1 1 d . . . . .
V3 V -0.09952(12) 0.55366(10) 0.69705(10) 0.0787(7) Uani 1 1 d . . . . .
V4 V -0.12933(12) 0.43089(11) 0.61440(9) 0.0764(7) Uani 1 1 d . . . . .
V5 V -0.16023(11) 0.33353(10) 0.63592(8) 0.0697(6) Uani 1 1 d . . . . .
V6 V -0.16316(12) 0.35005(9) 0.74186(8) 0.0677(6) Uani 1 1 d . . . . .
V7 V 0.30087(13) 0.50829(10) 0.96545(8) 0.0783(7) Uani 1 1 d . . . . .
V8 V 0.14890(13) 0.41887(9) 0.93793(7) 0.0701(7) Uani 1 1 d . . . . .
V9 V 0.12535(12) 0.30505(9) 0.86171(7) 0.0685(6) Uani 1 1 d . . . . .
V10 V 0.25307(13) 0.27164(10) 0.80730(8) 0.0739(7) Uani 1 1 d . . . . .
V11 V 0.39180(14) 0.35513(12) 0.83010(11) 0.0920(9) Uani 1 1 d . . . . .
V12 V 0.41361(13) 0.47900(12) 0.90985(11) 0.0907(8) Uani 1 1 d . . . . .
V13 V 0.04369(9) 0.00488(8) 0.17830(6) 0.0487(5) Uani 1 1 d . . . . .
V14 V 0.08537(10) 0.10573(8) 0.16134(7) 0.0555(5) Uani 1 1 d . . . . .
V15 V 0.18486(10) 0.10892(9) 0.08400(7) 0.0591(5) Uani 1 1 d . . . . .
V16 V 0.22550(10) 0.00806(9) 0.02397(6) 0.0573(5) Uani 1 1 d . . . . .
V17 V 0.18283(11) -0.10036(8) 0.04363(6) 0.0588(5) Uani 1 1 d . . . . .
V18 V 0.09705(10) -0.10124(7) 0.11819(6) 0.0542(5) Uani 1 1 d . . . . .
V19 V 0.59030(13) 0.01155(11) 0.37007(9) 0.0757(7) Uani 1 1 d . . . . .
V20 V 0.44917(12) -0.06787(10) 0.34605(8) 0.0683(6) Uani 1 1 d . . . . .
V21 V 0.39046(12) -0.15190(8) 0.23924(8) 0.0669(6) Uani 1 1 d . . . . .
V22 V 0.47796(12) -0.15178(8) 0.16466(8) 0.0680(6) Uani 1 1 d . . . . .
V23 V 0.62968(11) -0.06341(9) 0.19152(8) 0.0656(6) Uani 1 1 d . . . . .
V24 V 0.68224(12) 0.01659(10) 0.28952(9) 0.0728(7) Uani 1 1 d . . . . .
V25 V 0.60450(12) 0.34126(9) 0.28600(8) 0.0707(6) Uani 1 1 d D . . . .
V26 V 0.565736 0.215351 0.203797 0.144 Uani 1 1 d D . . . .
V27 V 0.300875 0.652897 0.793432 0.160 Uani 1 1 d D . . . .

loop_
_atom_site_aniso_label
_atom_site_aniso_U_11
_atom_site_aniso_U_22
_atom_site_aniso_U_33
_atom_site_aniso_U_23
_atom_site_aniso_U_13
_atom_site_aniso_U_12
O1 0.048(4) 0.061(5) 0.080(6) 0.040(5) 0.023(4) 0.020(4)
O2 0.061(5) 0.064(5) 0.068(5) 0.027(4) 0.015(4) 0.022(4)
O3 0.060(5) 0.072(6) 0.086(6) 0.045(5) 0.014(5) 0.020(4)
O4 0.065(6) 0.088(7) 0.082(6) 0.036(5) 0.018(5) 0.029(5)
O5 0.059(5) 0.055(5) 0.111(7) 0.036(5) 0.047(5) 0.029(4)
O6 0.104(8) 0.070(6) 0.146(10) 0.058(7) 0.055(7) 0.044(6)
O7 0.057(5) 0.068(6) 0.104(7) 0.047(5) 0.019(5) 0.015(4)
O8 0.051(5) 0.077(6) 0.162(10) 0.069(7) 0.035(6) 0.025(5)
O9 0.112(8) 0.078(7) 0.142(10) 0.075(7) 0.016(7) 0.026(6)
O10 0.069(6) 0.097(7) 0.109(8) 0.063(7) 0.012(6) 0.025(5)
O11 0.081(7) 0.102(8) 0.110(8) 0.056(7) -0.005(6) 0.009(6)
O12 0.067(6) 0.080(6) 0.072(6) 0.033(5) 0.015(5) 0.020(5)
O13 0.050(5) 0.076(6) 0.101(7) 0.041(6) 0.008(5) 0.014(4)
O14 0.087(7) 0.107(8) 0.087(7) 0.048(7) 0.015(6) 0.029(6)
O15 0.061(5) 0.058(5) 0.100(7) 0.037(5) 0.016(5) 0.006(4)
O16 0.116(8) 0.058(6) 0.092(7) 0.031(5) 0.040(6) 0.018(5)
O17 0.065(5) 0.056(5) 0.072(6) 0.021(4) 0.022(5) 0.024(4)
O18 0.066(5) 0.066(6) 0.088(6) 0.033(5) 0.029(5) 0.024(4)
O19 0.081(6) 0.062(6) 0.102(7) 0.038(5) 0.045(6) 0.019(5)
O20 0.066(5) 0.061(5) 0.059(5) 0.035(4) 0.023(4) 0.015(4)
O21 0.066(5) 0.087(6) 0.082(6) 0.059(5) 0.015(5) 0.025(5)
O22 0.072(5) 0.077(6) 0.056(5) 0.040(5) 0.023(4) 0.031(5)
O23 0.092(7) 0.094(7) 0.070(6) 0.046(5) 0.030(5) 0.051(6)
O24 0.103(8) 0.098(8) 0.109(8) 0.066(7) -0.004(7) -0.006(6)
O25 0.123(8) 0.067(6) 0.054(5) 0.033(5) 0.018(5) 0.005(5)
O26 0.140(9) 0.058(6) 0.067(6) 0.015(5) 0.057(6) -0.004(6)
O27 0.088(6) 0.067(6) 0.048(5) 0.018(4) 0.019(5) 0.021(5)
O28 0.092(7) 0.059(5) 0.058(5) 0.024(4) 0.015(5) 0.007(5)
O29 0.118(8) 0.059(6) 0.078(6) 0.022(5) 0.035(6) 0.005(5)
O30 0.109(7) 0.067(6) 0.063(6) 0.042(5) 0.018(5) 0.019(5)
O31 0.100(8) 0.093(7) 0.103(8) 0.047(6) 0.029(6) 0.050(6)
O32 0.102(7) 0.103(7) 0.097(7) 0.068(6) 0.053(6) 0.065(6)
O33 0.089(7) 0.097(7) 0.102(7) 0.073(6) 0.013(6) 0.028(6)
O34 0.124(10) 0.148(11) 0.163(12) 0.097(10) 0.046(9) 0.090(9)
O35 0.072(5) 0.103(6) 0.127(7) 0.062(6) -0.005(5) 0.028(5)
O36 0.072(7) 0.126(10) 0.166(12) 0.085(9) -0.007(7) 0.011(7)
O37 0.080(7) 0.111(8) 0.103(8) 0.076(7) -0.002(6) 0.010(6)
O38 0.072(6) 0.094(7) 0.099(7) 0.063(6) 0.023(5) 0.023(5)
O39 0.054(4) 0.036(4) 0.038(4) 0.009(3) 0.012(3) 0.007(3)
O40 0.038(4) 0.049(4) 0.049(4) 0.022(4) 0.015(3) 0.010(3)
O41 0.037(4) 0.052(4) 0.052(4) 0.017(4) 0.003(3) 0.008(3)
O42 0.060(5) 0.062(5) 0.068(5) 0.026(4) 0.022(4) 0.017(4)
O43 0.058(5) 0.075(6) 0.053(5) 0.025(4) 0.020(4) 0.018(4)
O44 0.045(4) 0.065(5) 0.043(4) 0.024(4) 0.006(3) 0.012(4)
O45 0.050(4) 0.051(4) 0.039(4) 0.010(3) 0.005(3) 0.011(3)
O46 0.054(5) 0.075(6) 0.089(6) 0.032(5) 0.025(5) 0.027(4)
O47 0.051(5) 0.070(5) 0.087(6) 0.047(5) 0.016(4) 0.031(4)
O48 0.082(7) 0.095(7) 0.112(8) 0.071(7) 0.031(6) 0.025(6)
O49 0.057(5) 0.062(5) 0.060(5) 0.031(4) 0.019(4) 0.017(4)
O50 0.053(5) 0.083(6) 0.053(5) 0.032(5) 0.003(4) 0.012(4)
O51 0.094(7) 0.098(7) 0.063(6) 0.047(5) 0.037(5) 0.032(6)
O52 0.067(5) 0.084(6) 0.028(4) 0.018(4) 0.017(4) 0.007(4)
O53 0.109(8) 0.061(6) 0.069(6) 0.011(5) 0.043(6) 0.016(5)
O54 0.076(6) 0.055(5) 0.058(5) 0.028(4) 0.033(4) 0.028(4)
O55 0.059(5) 0.058(5) 0.041(4) 0.015(4) 0.011(4) 0.006(4)
O56 0.087(6) 0.052(5) 0.064(5) 0.021(4) 0.035(5) 0.011(4)
O57 0.044(4) 0.050(4) 0.040(4) 0.012(3) 0.010(3) -0.003(3)
O58 0.066(5) 0.054(5) 0.086(6) 0.044(4) 0.046(5) 0.034(4)
O59 0.063(5) 0.058(5) 0.088(6) 0.047(5) 0.032(5) 0.024(4)
O60 0.056(5) 0.056(5) 0.077(5) 0.049(4) 0.029(4) 0.021(4)
O61 0.076(6) 0.067(6) 0.098(7) 0.052(5) 0.039(5) 0.034(5)
O62 0.069(6) 0.082(6) 0.128(8) 0.077(6) 0.040(6) 0.045(5)
O63 0.068(5) 0.081(6) 0.086(6) 0.055(5) 0.034(5) 0.037(5)
O64 0.092(7) 0.110(8) 0.098(7) 0.079(7) 0.038(6) 0.044(6)
O65 0.089(6) 0.070(6) 0.118(8) 0.074(6) 0.055(6) 0.034(5)
O66 0.100(7) 0.059(6) 0.117(8) 0.050(6) 0.048(6) 0.007(5)
O67 0.090(7) 0.081(6) 0.118(8) 0.072(6) 0.063(6) 0.050(5)
O68 0.065(5) 0.057(5) 0.082(6) 0.036(5) 0.042(5) 0.023(4)
O69 0.106(7) 0.061(6) 0.105(7) 0.044(6) 0.058(6) 0.033(5)
O70 0.090(6) 0.053(5) 0.106(7) 0.043(5) 0.061(6) 0.047(5)
O71 0.069(6) 0.080(6) 0.090(7) 0.041(5) 0.039(5) 0.032(5)
O72 0.080(6) 0.072(6) 0.098(7) 0.054(5) 0.042(5) 0.040(5)
O73 0.059(5) 0.083(6) 0.078(6) 0.056(5) 0.035(4) 0.031(4)
O74 0.061(6) 0.117(8) 0.109(8) 0.059(7) 0.025(6) 0.020(6)
O75 0.054(5) 0.114(8) 0.106(7) 0.075(7) 0.019(5) 0.031(5)
O76 0.100(8) 0.161(11) 0.107(9) 0.081(8) 0.048(7) 0.063(8)
O77 0.064(5) 0.050(5) 0.073(6) 0.017(4) 0.028(4) 0.016(4)
O78 0.065(5) 0.058(5) 0.082(6) 0.026(5) 0.032(5) 0.013(4)
O79 0.066(6) 0.081(7) 0.084(6) 0.044(6) 0.018(5) 0.007(5)
O80 0.066(6) 0.088(7) 0.071(6) 0.039(5) 0.013(5) 0.000(5)
O81 0.088(7) 0.069(6) 0.066(6) 0.025(5) 0.015(5) 0.033(5)
O82 0.095(7) 0.066(6) 0.065(6) 0.021(5) 0.027(5) 0.045(5)
O83 0.075(6) 0.069(6) 0.068(6) 0.037(5) 0.022(5) 0.009(5)
O84 0.084(6) 0.049(5) 0.052(5) 0.006(4) 0.028(4) 0.009(4)
O85 0.072(6) 0.077(6) 0.053(5) 0.018(4) 0.016(4) 0.030(5)
O86 0.082(6) 0.078(6) 0.051(5) 0.022(4) 0.016(4) 0.039(5)
O87 0.061(5) 0.058(5) 0.050(4) 0.024(4) 0.026(4) 0.017(4)
O88 0.071(5) 0.061(5) 0.049(4) 0.026(4) 0.030(4) 0.022(4)
O89 0.068(5) 0.061(5) 0.082(6) 0.044(5) 0.037(5) 0.020(4)
O90 0.067(5) 0.059(5) 0.077(6) 0.039(5) 0.034(5) 0.021(4)
O92 0.060(6) 0.084(7) 0.114(8) 0.027(6) 0.016(6) 0.002(5)
O97 0.059(5) 0.044(5) 0.085(6) 0.017(4) 0.018(5) 0.012(4)
O98 0.051(5) 0.056(5) 0.086(6) 0.031(5) 0.017(4) 0.014(4)
O100 0.061(6) 0.080(7) 0.080(7) 0.021(5) -0.002(5) -0.003(5)
O101 0.065(5) 0.060(5) 0.034(4) 0.015(4) 0.014(4) 0.026(4)
O102 0.068(5) 0.049(4) 0.041(4) 0.021(4) 0.021(4) 0.023(4)
O103 0.064(5) 0.079(6) 0.068(5) 0.043(5) 0.034(4) 0.038(4)
O104 0.060(5) 0.057(5) 0.064(5) 0.033(4) 0.023(4) 0.022(4)
O105 0.107(8) 0.072(7) 0.100(8) 0.049(6) 0.033(6) 0.034(6)
O107 0.088(7) 0.078(6) 0.073(6) 0.038(5) 0.017(5) 0.023(5)
O108 0.075(6) 0.075(6) 0.091(7) 0.051(5) 0.036(5) 0.017(5)
O109 0.069(6) 0.065(6) 0.125(8) 0.066(6) -0.005(6) -0.003(5)
O110 0.113(8) 0.083(7) 0.085(7) 0.019(6) 0.045(6) 0.030(6)
S1 0.0458(16) 0.0611(19) 0.079(2) 0.0351(17) 0.0238(15) 0.0186(14)
S2 0.067(2) 0.073(2) 0.065(2) 0.0458(18) 0.0218(16) 0.0262(17)
S3 0.0438(14) 0.0406(15) 0.0414(15) 0.0120(12) 0.0022(12) 0.0045(11)
S4 0.0608(18) 0.0497(17) 0.080(2) 0.0419(16) 0.0324(17) 0.0276(14)
V1 0.0620(13) 0.0552(13) 0.0869(16) 0.0344(12) 0.0392(12) 0.0203(10)
V2 0.0655(14) 0.0586(14) 0.1059(19) 0.0418(14) 0.0377(14) 0.0249(11)
V3 0.0661(15) 0.0768(16) 0.108(2) 0.0542(16) 0.0193(14) 0.0186(12)
V4 0.0555(13) 0.0902(18) 0.0872(18) 0.0484(15) 0.0002(12) 0.0087(12)
V5 0.0596(13) 0.0710(15) 0.0765(16) 0.0313(13) 0.0079(12) 0.0152(11)
V6 0.0732(15) 0.0565(13) 0.0807(16) 0.0329(12) 0.0280(12) 0.0218(11)
V7 0.0847(17) 0.0771(17) 0.0735(16) 0.0450(14) 0.0043(13) 0.0005(13)
V8 0.0887(16) 0.0582(13) 0.0507(12) 0.0213(11) 0.0246(12) -0.0015(12)
V9 0.0835(16) 0.0606(14) 0.0525(13) 0.0210(11) 0.0210(11) 0.0080(12)
V10 0.0909(17) 0.0818(17) 0.0749(16) 0.0466(14) 0.0233(13) 0.0445(14)
V11 0.0847(18) 0.112(2) 0.130(2) 0.083(2) 0.0384(17) 0.0559(17)
V12 0.0657(16) 0.107(2) 0.126(2) 0.077(2) 0.0112(16) 0.0218(15)
V13 0.0429(10) 0.0574(12) 0.0420(10) 0.0175(9) 0.0091(8) 0.0131(9)
V14 0.0431(11) 0.0565(12) 0.0654(13) 0.0220(10) 0.0112(9) 0.0177(9)
V15 0.0519(12) 0.0646(13) 0.0727(14) 0.0400(12) 0.0122(10) 0.0173(10)
V16 0.0566(12) 0.0728(14) 0.0447(11) 0.0290(10) 0.0135(9) 0.0136(10)
V17 0.0720(14) 0.0510(12) 0.0410(11) 0.0124(9) 0.0185(10) 0.0063(10)
V18 0.0662(13) 0.0433(11) 0.0425(11) 0.0126(9) 0.0188(9) 0.0043(9)
V19 0.0740(15) 0.0950(18) 0.0893(18) 0.0629(16) 0.0252(13) 0.0336(13)
V20 0.0688(14) 0.0868(16) 0.0904(17) 0.0666(15) 0.0354(13) 0.0387(12)
V21 0.0747(15) 0.0519(12) 0.0950(17) 0.0451(12) 0.0448(13) 0.0246(11)
V22 0.0767(15) 0.0497(12) 0.0959(17) 0.0398(12) 0.0484(13) 0.0283(11)
V23 0.0625(13) 0.0670(14) 0.0935(17) 0.0481(13) 0.0428(12) 0.0347(11)
V24 0.0629(14) 0.0818(16) 0.0966(18) 0.0534(15) 0.0303(13) 0.0300(12)
V25 0.0648(14) 0.0583(14) 0.0804(16) 0.0285(13) 0.0150(12) 0.0024(11)
V26 0.148 0.169 0.174 0.100 0.048 0.093
V27 0.154 0.145 0.176 0.083 -0.008 0.010

loop_
_atom_type_symbol
_atom_type_description
_atom_type_scat_dispersion_real
_atom_type_scat_dispersion_imag
_atom_type_scat_source
C C 0.0033 0.0016 'International Tables Vol C Tables 4.2.6.8 and 6.1.1.4'
H H 0.0000 0.0000 'International Tables Vol C Tables 4.2.6.8 and 6.1.1.4'
N N 0.0061 0.0033 'International Tables Vol C Tables 4.2.6.8 and 6.1.1.4'
O O 0.0106 0.0060 'International Tables Vol C Tables 4.2.6.8 and 6.1.1.4'
S S 0.1246 0.1234 'International Tables Vol C Tables 4.2.6.8 and 6.1.1.4'
V V 0.3005 0.5294 'International Tables Vol C Tables 4.2.6.8 and 6.1.1.4'

loop_
_geom_angle_atom_site_label_1
_geom_angle_atom_site_label_2
_geom_angle_atom_site_label_3
_geom_angle
_geom_angle_site_symmetry_1
_geom_angle_site_symmetry_3
_geom_angle_publ_flag
O83 C37 O84 125.0(13) . . ?
O83 C37 C38 119.4(13) . . ?
O84 C37 C38 115.6(12) . . ?
C39 C38 C37 122.9(12) . . ?
C39 C38 C43 117.3(12) . . ?
C37 C38 C43 119.7(12) . . ?
C38 C39 C40 121.3(12) . . ?
C41 C40 C39 118.7(11) . . ?
C41 C40 C44 122.3(12) . . ?
C39 C40 C44 119.0(11) . . ?
C42 C41 C40 121.8(12) . . ?
C41 C42 C43 120.0(13) . . ?
C41 C42 C45 120.9(12) . . ?
C43 C42 C45 118.6(12) . . ?
C42 C43 C38 120.9(12) . . ?
O78 C44 O77 124.6(12) . . ?
O78 C44 C40 117.8(12) . . ?
O77 C44 C40 117.6(12) . . ?
C46 C45 C50 120.0 . . ?
C46 C45 C42 116.8(9) . . ?
C50 C45 C42 122.0(8) . . ?
C45 C46 C47 120.0 . . ?
C48 C47 C46 120.0 . . ?
C47 C48 C49 120.0 . . ?
C47 C48 C52 118.3(9) . . ?
C49 C48 C52 121.0(9) . . ?
C48 C49 C50 120.0 . . ?
C49 C50 C45 120.0 . . ?
C52 C51 C56 123(2) . . ?
C51 C52 C53 113.9(16) . . ?
C51 C52 C48 123.0(15) . . ?
C53 C52 C48 121.7(12) . . ?
C52 C53 C54 122.8(14) . . ?
C55 C54 C53 123.3(14) . . ?
C54 C55 C56 114.2(14) . . ?
C54 C55 C59 124.3(12) . . ?
C56 C55 C59 120.8(13) . . ?
C55 C56 C51 118.1(17) . . ?
C62 C57 C58 118.4(11) . . ?
C62 C57 C63 122.2(11) . . ?
C58 C57 C63 119.4(11) . . ?
C57 C58 C59 121.4(11) . . ?
C60 C59 C58 119.1(11) . . ?
C60 C59 C55 119.5(11) . . ?
C58 C59 C55 121.3(11) . . ?
C59 C60 C61 119.7(11) . . ?
C62 C61 C60 119.4(11) . . ?
C62 C61 C64 122.3(11) . . ?
C60 C61 C64 118.1(10) . . ?
C61 C62 C57 121.9(11) . . ?
O88 C63 O87 123.1(11) . . ?
O88 C63 C57 119.6(11) . . ?
O87 C63 C57 117.3(11) . . ?
O90 C64 O89 126.7(12) . . ?
O90 C64 C61 117.7(11) . . ?
O89 C64 C61 115.6(11) . . ?
O86 C65 O85 125.5(13) . . ?
O86 C65 C68 118.1(13) . . ?
O85 C65 C68 116.4(13) . . ?
O81 C66 O82 125.8(14) . . ?
O81 C66 C72 117.0(13) . . ?
O82 C66 C72 117.2(13) . . ?
C68 C67 C72 121.5(13) . . ?
C67 C68 C69 118.6(13) . . ?
C67 C68 C65 120.4(13) . . ?
C69 C68 C65 120.9(13) . . ?
C70 C69 C68 121.1(13) . . ?
C71 C70 C69 117.8(13) . . ?
C71 C70 C73 120.9(12) . . ?
C69 C70 C73 120.9(12) . . ?
C70 C71 C72 123.5(13) . . ?
C67 C72 C71 117.1(13) . . ?
C67 C72 C66 120.1(13) . . ?
C71 C72 C66 122.8(13) . . ?
C74 C73 C78 120.0 . . ?
C74 C73 C70 121.1(10) . . ?
C78 C73 C70 118.8(10) . . ?
C73 C74 C75 120.0 . . ?
C76 C75 C74 120.0 . . ?
C77 C76 C75 120.0 . . ?
C77 C76 C79 121.0(10) . . ?
C75 C76 C79 119.0(10) . . ?
C76 C77 C78 120.0 . . ?
C77 C78 C73 120.0 . . ?
C80 C79 C84 120.0 . . ?
C80 C79 C76 121.1(9) . . ?
C84 C79 C76 118.9(9) . . ?
C81 C80 C79 120.0 . . ?
C80 C81 C82 120.0 . . ?
C83 C82 C81 120.0 . . ?
C83 C82 C85 120.2(9) . . ?
C81 C82 C85 119.7(9) . . ?
C84 C83 C82 120.0 . . ?
C83 C84 C79 120.0 . . ?
C90 C85 C86 117.8(11) . . ?
C90 C85 C82 119.9(11) . . ?
C86 C85 C82 122.3(11) . . ?
C87 C86 C85 120.6(11) . . ?
C88 C87 C86 120.0(11) . . ?
C88 C87 C91 122.1(11) . . ?
C86 C87 C91 117.9(11) . . ?
C87 C88 C89 119.8(11) . . ?
C90 C89 C88 121.2(11) . . ?
C90 C89 C92 118.3(10) . . ?
C88 C89 C92 120.5(10) . . ?
C89 C90 C85 120.5(11) . . ?
O103 C91 O104 126.6(11) . . ?
O103 C91 C87 119.0(11) . . ?
O104 C91 C87 114.4(10) . . ?
O101 C92 O102 126.6(10) . . ?
O101 C92 C89 117.0(10) . . ?
O102 C92 C89 116.3(10) . . ?
O79 C93 O80 127.4(14) . . ?
O79 C93 C96 118.3(13) . . ?
O80 C93 C96 114.2(12) . . ?
O92 C94 O91 116.9(17) . . ?
O92 C94 C100 121.6(16) . . ?
O91 C94 C100 112.5(15) . . ?
C96 C95 C100 120.0 . . ?
C97 C96 C95 120.0 . . ?
C97 C96 C93 119.3(9) . . ?
C95 C96 C93 120.6(9) . . ?
C96 C97 C98 120.0 . . ?
C99 C98 C97 120.0 . . ?
C99 C98 C101 113.7(9) . . ?
C97 C98 C101 125.9(9) . . ?
C98 C99 C100 120.0 . . ?
C99 C100 C95 120.0 . . ?
C99 C100 C94 117.0(10) . . ?
C95 C100 C94 123.0(10) . . ?
C102 C101 C106 120.0 . . ?
C102 C101 C98 113.3(14) . . ?
C106 C101 C98 126.7(14) . . ?
C101 C102 C103 120.0 . . ?
C104 C103 C102 120.0 . . ?
C105 C104 C103 120.0 . . ?
C105 C104 C107 115.0(7) . . ?
C103 C104 C107 124.9(7) . . ?
C104 C105 C106 120.0 . . ?
C105 C106 C101 120.0 . . ?
C108 C107 C112 120.0 . . ?
C108 C107 C104 121.6(9) . . ?
C112 C107 C104 118.4(9) . . ?
C109 C108 C107 120.0 . . ?
C110 C109 C108 120.0 . . ?
C109 C110 C111 120.0 . . ?
C109 C110 C113 114.3(14) . . ?
C111 C110 C113 125.7(14) . . ?
C112 C111 C110 120.0 . . ?
C111 C112 C107 120.0 . . ?
C114 C113 C118 120.0 . . ?
C114 C113 C110 120.4(9) . . ?
C118 C113 C110 119.5(9) . . ?
C113 C114 C115 120.0 . . ?
C114 C115 C116 120.0 . . ?
C114 C115 C119 117.9(8) . . ?
C116 C115 C119 122.1(8) . . ?
C117 C116 C115 120.0 . . ?
C116 C117 C118 120.0 . . ?
C116 C117 C120 123.1(10) . . ?
C118 C117 C120 116.6(10) . . ?
C117 C118 C113 120.0 . . ?
O97 C119 O98 124.8(11) . . ?
O97 C119 C115 116.6(11) . . ?
O98 C119 C115 118.5(10) . . ?
O100 C120 O99 122.4(18) . . ?
O100 C120 C117 121.1(16) . . ?
O99 C120 C117 113.7(16) . . ?
C122 C121 C126 120.0 . . ?
C122 C121 C146 118.4(4) . 2_666 ?
C126 C121 C146 121.5(4) . 2_666 ?
C123 C122 C121 120.0 . . ?
C122 C123 C124 120.0 . . ?
C123 C124 C125 120.0 . . ?
C123 C124 C127 118.4(4) . . ?
C125 C124 C127 121.5(4) . . ?
C126 C125 C124 120.0 . . ?
C125 C126 C121 120.0 . . ?
C128 C127 C132 118.0(13) . . ?
C128 C127 C124 124.2(12) . . ?
C132 C127 C124 117.8(11) . . ?
C127 C128 C129 125.0(16) . . ?
C128 C129 C130 116.2(15) . . ?
C128 C129 C133 124.4(15) . . ?
C130 C129 C133 119.5(14) . . ?
C131 C130 C129 121.0(14) . . ?
C130 C131 C132 120.1(15) . . ?
C130 C131 C134 125.2(15) . . ?
C132 C131 C134 114.7(15) . . ?
C127 C132 C131 119.7(16) . . ?
O108 C133 O107 125.4(13) . . ?
O108 C133 C129 122.7(13) . . ?
O107 C133 C129 111.7(12) . . ?
O105 C134 O106 120.9(18) . . ?
O105 C134 C131 122.7(17) . . ?
O106 C134 C131 110.0(16) . . ?
O93 C135 O94 123.7(10) . . ?
O93 C135 C140 121.2(8) . . ?
O94 C135 C140 114.6(8) . . ?
O95 C136 O96 125.7(10) . . ?
O95 C136 C138 117.8(10) . . ?
O96 C136 C138 115.5(9) . . ?
C138 C137 C142 120.0 . . ?
C139 C138 C137 120.0 . . ?
C139 C138 C136 120.8(5) . . ?
C137 C138 C136 119.2(5) . . ?
C138 C139 C140 120.0 . . ?
C141 C140 C139 120.0 . . ?
C141 C140 C135 114.5(4) . . ?
C139 C140 C135 125.5(4) . . ?
C142 C141 C140 120.0 . . ?
C141 C142 C137 120.0 . . ?
C141 C142 C143 120.6 . . ?
C137 C142 C143 119.4 . . ?
C144 C143 C148 120.0 . . ?
C144 C143 C142 119.1 . . ?
C148 C143 C142 120.9 . . ?
C145 C144 C143 120.0 . . ?
C144 C145 C146 120.0 . . ?
C145 C146 C147 120.0 . . ?
C145 C146 C121 119.2(2) . 2_666 ?
C147 C146 C121 120.7(2) . 2_666 ?
C148 C147 C146 120.0 . . ?
C147 C148 C143 120.0 . . ?
C4S N1S C3S 114.7(12) . . ?
C4S N1S C1S 110.2(12) . . ?
C3S N1S C1S 105.6(12) . . ?
C4S N1S C2S 112.6(12) . . ?
C3S N1S C2S 105.6(12) . . ?
C1S N1S C2S 107.5(12) . . ?
C5S N2S C7S 109.4(13) . . ?
C5S N2S C8S 109.7(13) . . ?
C7S N2S C8S 109.7(12) . . ?
C5S N2S C6S 105.6(12) . . ?
C7S N2S C6S 109.6(12) . . ?
C8S N2S C6S 112.8(13) . . ?
C10S N3S C12S 113.2(13) . . ?
C10S N3S C9S 109.5(12) . . ?
C12S N3S C9S 108.6(12) . . ?
C10S N3S C11S 108.4(13) . . ?
C12S N3S C11S 106.2(13) . . ?
C9S N3S C11S 110.9(12) . . ?
C16S N4S C15S 108.1(17) . . ?
C16S N4S C13S 114.0(19) . . ?
C15S N4S C13S 108.8(18) . . ?
C16S N4S C14S 109.8(18) . . ?
C15S N4S C14S 112.5(16) . . ?
C13S N4S C14S 103.8(17) . . ?
S1 O1 V1 132.3(5) . . ?
S1 O1 V2 132.9(5) . . ?
V1 O1 V2 94.1(3) . . ?
S1 O2 V6 131.9(5) . . ?
S1 O2 V5 133.2(5) . . ?
V6 O2 V5 93.9(3) . . ?
S1 O3 V3 130.9(6) . . ?
S1 O3 V4 133.5(5) . . ?
V3 O3 V4 94.1(3) . . ?
C2 O5 V1 118.6(9) . . ?
C2 O5 V2 120.0(9) . . ?
V1 O5 V2 113.9(4) . . ?
C9 O7 V2 128.1(9) . . ?
C9 O7 V3 128.4(9) . . ?
V2 O7 V3 102.9(4) . . ?
C3 O8 V2 128.0(12) . . ?
C3 O8 V3 122.5(12) . . ?
V2 O8 V3 104.7(4) . . ?
C4 O10 V3 120.3(11) . . ?
C4 O10 V4 118.8(11) . . ?
V3 O10 V4 115.5(5) . . ?
C7 O12 V5 126.3(10) . . ?
C7 O12 V4 128.9(10) . . ?
V5 O12 V4 103.6(4) . . ?
C5 O13 V4 121.3(9) . . ?
C5 O13 V5 125.6(9) . . ?
V4 O13 V5 104.2(4) . . ?
C6 O15 V5 124.1(11) . . ?
C6 O15 V6 119.5(11) . . ?
V5 O15 V6 115.3(4) . . ?
C8 O17 V1 121.4(18) . . ?
C8 O17 V6 131.5(18) . . ?
V1 O17 V6 104.2(4) . . ?
C1 O18 V1 126.9(10) . . ?
C1 O18 V6 124.2(10) . . ?
V1 O18 V6 103.3(4) . . ?
S2 O20 V8 131.0(5) . . ?
S2 O20 V7 134.0(5) . . ?
V8 O20 V7 94.1(3) . . ?
S2 O21 V12 131.6(6) . . ?
S2 O21 V11 133.0(6) . . ?
V12 O21 V11 93.0(3) . . ?
S2 O22 V9 132.3(5) . . ?
S2 O22 V10 132.8(5) . . ?
V9 O22 V10 93.9(3) . . ?
C13 O25 V8 122.9(10) . . ?
C13 O25 V7 121.4(10) . . ?
V8 O25 V7 115.0(4) . . ?
C17 O27 V8 136(2) . . ?
C17 O27 V9 117(2) . . ?
V8 O27 V9 104.9(5) . . ?
C12 O28 V8 125.6(11) . . ?
C12 O28 V9 126.4(11) . . ?
V8 O28 V9 103.4(4) . . ?
C11 O30 V10 121.1(10) . . ?
C11 O30 V9 122.3(10) . . ?
V10 O30 V9 115.8(4) . . ?
C16 O32 V11 129.6(9) . . ?
C16 O32 V10 125.0(10) . . ?
V11 O32 V10 103.4(4) . . ?
C10 O33 V11 123.9(11) . . ?
C10 O33 V10 129.3(11) . . ?
V11 O33 V10 104.3(4) . . ?
C15 O35 V12 115.2(12) . . ?
C15 O35 V11 126.0(12) . . ?
V12 O35 V11 116.9(5) . . ?
C14 O37 V7 127.8(11) . . ?
C14 O37 V12 122.7(11) . . ?
V7 O37 V12 104.3(4) . . ?
C18 O38 V12 127.3(9) . . ?
C18 O38 V7 128.2(9) . . ?
V12 O38 V7 102.1(4) . . ?
S3 O39 V17 131.8(4) . . ?
S3 O39 V16 133.8(4) . . ?
V17 O39 V16 92.5(2) . . ?
S3 O40 V18 131.9(4) . . ?
S3 O40 V13 133.1(4) . . ?
V18 O40 V13 94.4(2) . . ?
S3 O41 V15 131.4(4) . . ?
S3 O41 V14 132.7(4) . . ?
V15 O41 V14 94.3(3) . . ?
C24 O44 V14 125.2(8) . . ?
C24 O44 V13 126.6(8) . . ?
V14 O44 V13 103.4(3) . . ?
C25 O45 V14 130.8(9) . . ?
C25 O45 V13 125.6(9) . . ?
V14 O45 V13 103.3(3) . . ?
C19 O47 V14 118.4(9) . . ?
C19 O47 V15 121.9(9) . . ?
V14 O47 V15 114.5(4) . . ?
C27 O49 V15 126.4(8) . . ?
C27 O49 V16 129.0(8) . . ?
V15 O49 V16 102.6(4) . . ?
C20 O50 V16 122.7(8) . . ?
C20 O50 V15 123.1(8) . . ?
V16 O50 V15 104.2(4) . . ?
C21 O52 V16 123.5(8) . . ?
C21 O52 V17 120.8(8) . . ?
V16 O52 V17 115.2(4) . . ?
C26 O54 V18 129.4(11) . . ?
C26 O54 V17 127.0(11) . . ?
V18 O54 V17 103.4(4) . . ?
C22 O55 V18 126.8(9) . . ?
C22 O55 V17 125.0(9) . . ?
V18 O55 V17 103.2(4) . . ?
C23 O57 V13 122.7(9) . . ?
C23 O57 V18 116.5(9) . . ?
V13 O57 V18 114.4(3) . . ?
S4 O58 V22 132.8(4) . . ?
S4 O58 V23 132.4(5) . . ?
V22 O58 V23 93.4(3) . . ?
S4 O59 V24 131.6(5) . . ?
S4 O59 V19 132.8(4) . . ?
V24 O59 V19 93.7(3) . . ?
S4 O60 V21 131.8(5) . . ?
S4 O60 V20 133.6(5) . . ?
V21 O60 V20 94.2(2) . . ?
C28 O62 V19 125.2(12) . . ?
C28 O62 V20 127.3(12) . . ?
V19 O62 V20 103.4(4) . . ?
C36 O63 V20 128.2(10) . . ?
C36 O63 V19 127.7(9) . . ?
V20 O63 V19 102.9(4) . . ?
C29 O65 V21 123.4(11) . . ?
C29 O65 V20 118.7(10) . . ?
V21 O65 V20 114.7(4) . . ?
C30 O67 V21 127.2(10) . . ?
C30 O67 V22 129.1(10) . . ?
V21 O67 V22 103.7(4) . . ?
C35 O68 V22 128.6(12) . . ?
C35 O68 V21 125.9(11) . . ?
V22 O68 V21 104.8(4) . . ?
C31 O70 V22 124.8(10) . . ?
C31 O70 V23 119.9(10) . . ?
V22 O70 V23 115.1(4) . . ?
C32 O72 V23 130.0(12) . . ?
C32 O72 V24 126.3(12) . . ?
V23 O72 V24 103.6(4) . . ?
C34 O73 V23 129.1(8) . . ?
C34 O73 V24 125.6(8) . . ?
V23 O73 V24 103.0(4) . . ?
C33 O75 V19 118.6(11) . . ?
C33 O75 V24 121.8(10) . . ?
V19 O75 V24 115.6(4) . . ?
C44 O77 V1 132.8(9) . . ?
C44 O78 V2 132.9(8) . . ?
C93 O79 V3 130.3(9) . . ?
C93 O80 V4 131.9(9) . . ?
C66 O81 V5 132.4(9) . . ?
C66 O82 V6 132.5(9) . . ?
C37 O83 V7 134.5(9) . . ?
C37 O84 V8 131.5(9) . . ?
C65 O85 V9 131.8(9) . . ?
C65 O86 V10 133.5(9) . . ?
C63 O87 V16 136.1(7) . 2_666 ?
C63 O88 V17 131.8(8) . 2_666 ?
C64 O89 V22 132.1(9) . 2_666 ?
C64 O90 V23 132.6(8) . 2_666 ?
C94 O91 V27 134.7(14) . . ?
C94 O92 V25 139.3(13) . 2_666 ?
C135 O93 V25 132.3(8) . . ?
C135 O94 V27 136.1(8) . 2_666 ?
C136 O95 V12 130.9(8) . 2_666 ?
C136 O96 V11 134.4(8) . 2_666 ?
C119 O97 V14 134.3(8) . . ?
C119 O98 V15 131.6(8) . . ?
C120 O99 V26 137.2(13) . . ?
C120 O100 V25 134.0(12) . . ?
C92 O101 V13 132.8(7) . . ?
C92 O102 V18 131.0(7) . . ?
C91 O103 V20 132.7(8) . . ?
C91 O104 V21 130.9(8) . . ?
C134 O105 V25 136.9(13) . . ?
C134 O106 V26 136.5(14) . . ?
C133 O107 V19 130.6(9) . . ?
C133 O108 V24 133.3(8) . . ?
V25 O109 V27 118.1(4) . 2_666 ?
V25 O109 V26 118.1(4) . . ?
V27 O109 V26 123.8(2) 2_666 . ?
O4 S1 O3 111.9(5) . . ?
O4 S1 O1 111.0(5) . . ?
O3 S1 O1 108.6(5) . . ?
O4 S1 O2 110.2(5) . . ?
O3 S1 O2 107.2(5) . . ?
O1 S1 O2 107.9(5) . . ?
O23 S2 O21 111.8(5) . . ?
O23 S2 O22 109.8(6) . . ?
O21 S2 O22 108.4(5) . . ?
O23 S2 O20 110.2(5) . . ?
O21 S2 O20 107.8(5) . . ?
O22 S2 O20 108.8(4) . . ?
O42 S3 O39 110.0(5) . . ?
O42 S3 O40 110.2(5) . . ?
O39 S3 O40 108.9(4) . . ?
O42 S3 O41 111.4(4) . . ?
O39 S3 O41 108.6(4) . . ?
O40 S3 O41 107.6(4) . . ?
O61 S4 O59 110.8(5) . . ?
O61 S4 O60 111.8(5) . . ?
O59 S4 O60 107.1(5) . . ?
O61 S4 O58 110.1(5) . . ?
O59 S4 O58 108.9(5) . . ?
O60 S4 O58 108.1(5) . . ?
O19 V1 O17 103.0(4) . . ?
O19 V1 O18 101.3(4) . . ?
O17 V1 O18 76.3(4) . . ?
O19 V1 O5 99.9(4) . . ?
O17 V1 O5 156.8(4) . . ?
O18 V1 O5 95.5(4) . . ?
O19 V1 O77 95.7(4) . . ?
O17 V1 O77 89.0(4) . . ?
O18 V1 O77 159.6(3) . . ?
O5 V1 O77 92.6(4) . . ?
O19 V1 O1 170.7(4) . . ?
O17 V1 O1 85.5(3) . . ?
O18 V1 O1 84.3(3) . . ?
O5 V1 O1 72.0(3) . . ?
O77 V1 O1 80.4(3) . . ?
O19 V1 V6 108.1(3) . . ?
O17 V1 V6 37.9(3) . . ?
O18 V1 V6 38.5(3) . . ?
O5 V1 V6 129.1(3) . . ?
O77 V1 V6 124.7(2) . . ?
O1 V1 V6 80.9(2) . . ?
O6 V2 O8 101.0(5) . . ?
O6 V2 O7 104.5(5) . . ?
O8 V2 O7 77.5(4) . . ?
O6 V2 O5 99.3(4) . . ?
O8 V2 O5 95.6(4) . . ?
O7 V2 O5 156.1(4) . . ?
O6 V2 O78 96.0(5) . . ?
O8 V2 O78 160.1(4) . . ?
O7 V2 O78 88.3(4) . . ?
O5 V2 O78 91.8(4) . . ?
O6 V2 O1 170.9(4) . . ?
O8 V2 O1 82.0(3) . . ?
O7 V2 O1 84.5(3) . . ?
O5 V2 O1 71.8(3) . . ?
O78 V2 O1 82.8(3) . . ?
O6 V2 V3 107.3(4) . . ?
O8 V2 V3 38.7(3) . . ?
O7 V2 V3 38.8(3) . . ?
O5 V2 V3 129.9(3) . . ?
O78 V2 V3 125.5(2) . . ?
O1 V2 V3 80.5(2) . . ?
O9 V3 O10 99.4(5) . . ?
O9 V3 O7 102.8(5) . . ?
O10 V3 O7 157.3(4) . . ?
O9 V3 O8 103.0(5) . . ?
O10 V3 O8 95.4(4) . . ?
O7 V3 O8 74.9(4) . . ?
O9 V3 O79 97.1(5) . . ?
O10 V3 O79 93.6(4) . . ?
O7 V3 O79 88.6(4) . . ?
O8 V3 O79 156.3(4) . . ?
O9 V3 O3 170.3(5) . . ?
O10 V3 O3 72.3(4) . . ?
O7 V3 O3 86.0(3) . . ?
O8 V3 O3 83.3(3) . . ?
O79 V3 O3 78.6(3) . . ?
O9 V3 V2 107.1(5) . . ?
O10 V3 V2 128.7(3) . . ?
O7 V3 V2 38.2(2) . . ?
O8 V3 V2 36.7(3) . . ?
O79 V3 V2 124.6(3) . . ?
O3 V3 V2 82.4(2) . . ?
O11 V4 O13 99.9(5) . . ?
O11 V4 O12 103.0(5) . . ?
O13 V4 O12 76.1(4) . . ?
O11 V4 O10 101.2(5) . . ?
O13 V4 O10 96.2(4) . . ?
O12 V4 O10 155.6(4) . . ?
O11 V4 O80 98.2(5) . . ?
O13 V4 O80 159.1(4) . . ?
O12 V4 O80 89.7(4) . . ?
O10 V4 O80 90.4(4) . . ?
O11 V4 O3 172.2(5) . . ?
O13 V4 O3 83.4(4) . . ?
O12 V4 O3 84.7(3) . . ?
O10 V4 O3 71.3(4) . . ?
O80 V4 O3 80.0(3) . . ?
O11 V4 V5 105.5(4) . . ?
O13 V4 V5 38.0(3) . . ?
O12 V4 V5 38.1(3) . . ?
O10 V4 V5 129.8(3) . . ?
O80 V4 V5 125.9(3) . . ?
O3 V4 V5 81.5(2) . . ?
O14 V5 O12 105.2(5) . . ?
O14 V5 O13 101.5(5) . . ?
O12 V5 O13 76.0(4) . . ?
O14 V5 O15 98.4(5) . . ?
O12 V5 O15 156.2(4) . . ?
O13 V5 O15 96.7(4) . . ?
O14 V5 O81 95.7(5) . . ?
O12 V5 O81 89.7(4) . . ?
O13 V5 O81 160.0(4) . . ?
O15 V5 O81 90.8(4) . . ?
O14 V5 O2 169.7(4) . . ?
O12 V5 O2 84.8(3) . . ?
O13 V5 O2 82.8(4) . . ?
O15 V5 O2 71.7(3) . . ?
O81 V5 O2 81.9(3) . . ?
O14 V5 V4 108.0(4) . . ?
O12 V5 V4 38.3(3) . . ?
O13 V5 V4 37.8(3) . . ?
O15 V5 V4 130.2(3) . . ?
O81 V5 V4 126.3(3) . . ?
O2 V5 V4 81.2(2) . . ?
O16 V6 O17 103.6(5) . . ?
O16 V6 O18 102.6(4) . . ?
O17 V6 O18 76.0(4) . . ?
O16 V6 O15 99.5(5) . . ?
O17 V6 O15 156.6(4) . . ?
O18 V6 O15 95.3(4) . . ?
O16 V6 O82 95.1(5) . . ?
O17 V6 O82 89.1(4) . . ?
O18 V6 O82 159.1(4) . . ?
O15 V6 O82 92.8(4) . . ?
O16 V6 O2 169.4(4) . . ?
O17 V6 O2 85.6(3) . . ?
O18 V6 O2 84.7(3) . . ?
O15 V6 O2 71.8(3) . . ?
O82 V6 O2 79.6(3) . . ?
O16 V6 V1 109.2(4) . . ?
O17 V6 V1 37.9(2) . . ?
O18 V6 V1 38.2(3) . . ?
O15 V6 V1 128.8(3) . . ?
O82 V6 V1 124.6(3) . . ?
O2 V6 V1 81.3(2) . . ?
O24 V7 O37 100.6(5) . . ?
O24 V7 O38 105.6(5) . . ?
O37 V7 O38 76.7(4) . . ?
O24 V7 O25 100.4(5) . . ?
O37 V7 O25 98.1(4) . . ?
O38 V7 O25 154.1(4) . . ?
O24 V7 O83 97.0(5) . . ?
O37 V7 O83 159.3(4) . . ?
O38 V7 O83 88.2(4) . . ?
O25 V7 O83 89.3(4) . . ?
O24 V7 O20 171.4(4) . . ?
O37 V7 O20 82.3(4) . . ?
O38 V7 O20 83.0(4) . . ?
O25 V7 O20 71.1(3) . . ?
O83 V7 O20 81.9(3) . . ?
O24 V7 V12 107.3(4) . . ?
O37 V7 V12 37.9(3) . . ?
O38 V7 V12 38.8(3) . . ?
O25 V7 V12 130.9(3) . . ?
O83 V7 V12 125.4(2) . . ?
O20 V7 V12 80.0(2) . . ?
O26 V8 O27 103.9(5) . . ?
O26 V8 O28 102.1(5) . . ?
O27 V8 O28 76.4(4) . . ?
O26 V8 O25 97.6(5) . . ?
O27 V8 O25 158.3(4) . . ?
O28 V8 O25 96.2(4) . . ?
O26 V8 O84 95.1(5) . . ?
O27 V8 O84 88.9(4) . . ?
O28 V8 O84 159.6(3) . . ?
O25 V8 O84 92.4(4) . . ?
O26 V8 O20 168.5(4) . . ?
O27 V8 O20 86.3(3) . . ?
O28 V8 O20 85.3(3) . . ?
O25 V8 O20 72.6(3) . . ?
O84 V8 O20 79.6(3) . . ?
O26 V8 V9 109.8(3) . . ?
O27 V8 V9 38.2(3) . . ?
O28 V8 V9 38.5(3) . . ?
O25 V8 V9 129.8(3) . . ?
O84 V8 V9 124.6(2) . . ?
O20 V8 V9 81.4(2) . . ?
O29 V9 O30 99.9(5) . . ?
O29 V9 O28 103.0(4) . . ?
O30 V9 O28 95.2(4) . . ?
O29 V9 O27 103.4(5) . . ?
O30 V9 O27 156.1(4) . . ?
O28 V9 O27 74.8(4) . . ?
O29 V9 O85 94.1(5) . . ?
O30 V9 O85 92.9(4) . . ?
O28 V9 O85 159.4(4) . . ?
O27 V9 O85 90.4(4) . . ?
O29 V9 O22 169.5(4) . . ?
O30 V9 O22 71.9(3) . . ?
O28 V9 O22 84.7(3) . . ?
O27 V9 O22 85.4(3) . . ?
O85 V9 O22 79.9(3) . . ?
O29 V9 V8 109.9(4) . . ?
O30 V9 V8 128.2(3) . . ?
O28 V9 V8 38.1(3) . . ?
O27 V9 V8 36.9(3) . . ?
O85 V9 V8 124.8(3) . . ?
O22 V9 V8 80.6(2) . . ?
O31 V10 O30 99.9(5) . . ?
O31 V10 O33 101.8(5) . . ?
O30 V10 O33 96.8(4) . . ?
O31 V10 O32 104.3(5) . . ?
O30 V10 O32 155.6(4) . . ?
O33 V10 O32 75.4(4) . . ?
O31 V10 O86 95.8(5) . . ?
O30 V10 O86 90.4(4) . . ?
O33 V10 O86 159.5(4) . . ?
O32 V10 O86 90.1(4) . . ?
O31 V10 O22 170.2(5) . . ?
O30 V10 O22 70.9(3) . . ?
O33 V10 O22 82.9(4) . . ?
O32 V10 O22 85.1(3) . . ?
O86 V10 O22 81.4(3) . . ?
O31 V10 V11 107.5(4) . . ?
O30 V10 V11 129.9(3) . . ?
O33 V10 V11 37.4(3) . . ?
O32 V10 V11 38.0(3) . . ?
O86 V10 V11 126.4(3) . . ?
O22 V10 V11 81.6(2) . . ?
O34 V11 O33 101.5(6) . . ?
O34 V11 O32 103.8(6) . . ?
O33 V11 O32 76.9(4) . . ?
O34 V11 O35 100.7(6) . . ?
O33 V11 O35 96.6(5) . . ?
O32 V11 O35 155.4(4) . . ?
O34 V11 O96 96.1(6) . 2_666 ?
O33 V11 O96 159.7(4) . 2_666 ?
O32 V11 O96 89.3(4) . 2_666 ?
O35 V11 O96 89.8(5) . 2_666 ?
O34 V11 O21 171.4(6) . . ?
O33 V11 O21 83.6(4) . . ?
O32 V11 O21 84.1(3) . . ?
O35 V11 O21 71.6(4) . . ?
O96 V11 O21 80.2(4) 2_666 . ?
O34 V11 V10 107.1(5) . . ?
O33 V11 V10 38.3(3) . . ?
O32 V11 V10 38.6(3) . . ?
O35 V11 V10 130.3(3) . . ?
O96 V11 V10 126.1(3) 2_666 . ?
O21 V11 V10 81.3(2) . . ?
O36 V12 O37 104.5(6) . . ?
O36 V12 O38 103.4(6) . . ?
O37 V12 O38 76.9(4) . . ?
O36 V12 O35 99.2(6) . . ?
O37 V12 O35 94.5(5) . . ?
O38 V12 O35 157.2(4) . . ?
O36 V12 O95 94.9(6) . 2_666 ?
O37 V12 O95 158.1(4) . 2_666 ?
O38 V12 O95 88.9(4) . 2_666 ?
O35 V12 O95 92.4(5) . 2_666 ?
O36 V12 O21 168.6(6) . . ?
O37 V12 O21 84.3(4) . . ?
O38 V12 O21 85.6(4) . . ?
O35 V12 O21 72.5(4) . . ?
O95 V12 O21 78.0(4) 2_666 . ?
O36 V12 V7 108.4(5) . . ?
O37 V12 V7 37.7(3) . . ?
O38 V12 V7 39.1(3) . . ?
O35 V12 V7 128.8(3) . . ?
O95 V12 V7 125.9(3) 2_666 . ?
O21 V12 V7 83.0(2) . . ?
O43 V13 O44 100.3(4) . . ?
O43 V13 O45 104.1(4) . . ?
O44 V13 O45 76.2(3) . . ?
O43 V13 O57 98.7(4) . . ?
O44 V13 O57 96.6(3) . . ?
O45 V13 O57 156.9(3) . . ?
O43 V13 O101 97.2(4) . . ?
O44 V13 O101 159.6(3) . . ?
O45 V13 O101 89.5(3) . . ?
O57 V13 O101 91.0(3) . . ?
O43 V13 O40 170.4(4) . . ?
O44 V13 O40 82.6(3) . . ?
O45 V13 O40 85.5(3) . . ?
O57 V13 O40 71.7(3) . . ?
O101 V13 O40 81.8(3) . . ?
O43 V13 V14 106.9(3) . . ?
O44 V13 V14 38.1(2) . . ?
O45 V13 V14 38.1(2) . . ?
O57 V13 V14 130.4(2) . . ?
O101 V13 V14 125.7(2) . . ?
O40 V13 V14 81.08(18) . . ?
O46 V14 O45 105.1(4) . . ?
O46 V14 O44 101.4(4) . . ?
O45 V14 O44 77.0(3) . . ?
O46 V14 O47 97.9(4) . . ?
O45 V14 O47 157.0(3) . . ?
O44 V14 O47 97.1(3) . . ?
O46 V14 O97 96.1(4) . . ?
O45 V14 O97 89.1(3) . . ?
O44 V14 O97 159.9(3) . . ?
O47 V14 O97 90.2(4) . . ?
O46 V14 O41 169.4(4) . . ?
O45 V14 O41 85.0(3) . . ?
O44 V14 O41 84.0(3) . . ?
O47 V14 O41 72.2(3) . . ?
O97 V14 O41 80.4(3) . . ?
O46 V14 V13 108.3(3) . . ?
O45 V14 V13 38.6(2) . . ?
O44 V14 V13 38.5(2) . . ?
O47 V14 V13 131.1(3) . . ?
O97 V14 V13 125.7(3) . . ?
O41 V14 V13 81.60(19) . . ?
O48 V15 O50 100.7(5) . . ?
O48 V15 O49 103.5(4) . . ?
O50 V15 O49 76.6(3) . . ?
O48 V15 O47 97.8(4) . . ?
O50 V15 O47 93.8(3) . . ?
O49 V15 O47 157.8(3) . . ?
O48 V15 O98 99.1(5) . . ?
O50 V15 O98 158.0(3) . . ?
O49 V15 O98 89.6(3) . . ?
O47 V15 O98 92.8(3) . . ?
O48 V15 O41 169.9(4) . . ?
O50 V15 O41 83.6(3) . . ?
O49 V15 O41 86.3(3) . . ?
O47 V15 O41 72.7(3) . . ?
O98 V15 O41 78.5(3) . . ?
O48 V15 V16 106.2(4) . . ?
O50 V15 V16 37.8(2) . . ?
O49 V15 V16 38.8(2) . . ?
O47 V15 V16 128.5(3) . . ?
O98 V15 V16 126.1(2) . . ?
O41 V15 V16 82.84(19) . . ?
O51 V16 O50 100.2(4) . . ?
O51 V16 O52 100.1(4) . . ?
O50 V16 O52 96.8(4) . . ?
O51 V16 O49 105.1(4) . . ?
O50 V16 O49 76.6(3) . . ?
O52 V16 O49 154.7(3) . . ?
O51 V16 O87 97.4(4) . 2_666 ?
O50 V16 O87 159.6(3) . 2_666 ?
O52 V16 O87 90.2(3) . 2_666 ?
O49 V16 O87 88.9(3) . 2_666 ?
O51 V16 O39 172.3(4) . . ?
O50 V16 O39 82.7(3) . . ?
O52 V16 O39 72.4(3) . . ?
O49 V16 O39 82.6(3) . . ?
O87 V16 O39 81.1(3) 2_666 . ?
O51 V16 V15 106.8(4) . . ?
O50 V16 V15 38.0(2) . . ?
O52 V16 V15 130.0(2) . . ?
O49 V16 V15 38.6(2) . . ?
O87 V16 V15 125.9(2) 2_666 . ?
O39 V16 V15 79.92(18) . . ?
O53 V17 O54 105.4(4) . . ?
O53 V17 O55 98.9(4) . . ?
O54 V17 O55 76.3(3) . . ?
O53 V17 O52 99.1(4) . . ?
O54 V17 O52 154.9(3) . . ?
O55 V17 O52 94.9(3) . . ?
O53 V17 O88 98.7(4) . 2_666 ?
O54 V17 O88 88.7(3) . 2_666 ?
O55 V17 O88 159.4(3) . 2_666 ?
O52 V17 O88 92.8(3) . 2_666 ?
O53 V17 O39 171.4(4) . . ?
O54 V17 O39 83.2(3) . . ?
O55 V17 O39 83.7(3) . . ?
O52 V17 O39 72.4(3) . . ?
O88 V17 O39 80.5(3) 2_666 . ?
O53 V17 V18 106.4(3) . . ?
O54 V17 V18 38.1(2) . . ?
O55 V17 V18 38.2(2) . . ?
O52 V17 V18 128.7(3) . . ?
O88 V17 V18 125.2(2) 2_666 . ?
O39 V17 V18 80.73(17) . . ?
O56 V18 O54 103.5(4) . . ?
O56 V18 O55 102.1(4) . . ?
O54 V18 O55 77.0(3) . . ?
O56 V18 O57 99.3(4) . . ?
O54 V18 O57 157.0(3) . . ?
O55 V18 O57 95.2(3) . . ?
O56 V18 O102 96.6(4) . . ?
O54 V18 O102 88.3(3) . . ?
O55 V18 O102 158.4(3) . . ?
O57 V18 O102 92.2(3) . . ?
O56 V18 O40 170.7(3) . . ?
O54 V18 O40 85.1(3) . . ?
O55 V18 O40 83.3(3) . . ?
O57 V18 O40 72.4(3) . . ?
O102 V18 O40 79.7(3) . . ?
O56 V18 V17 107.3(3) . . ?
O54 V18 V17 38.5(2) . . ?
O55 V18 V17 38.6(2) . . ?
O57 V18 V17 129.8(2) . . ?
O102 V18 V17 124.8(2) . . ?
O40 V18 V17 81.65(18) . . ?
O76 V19 O62 99.4(6) . . ?
O76 V19 O75 99.9(5) . . ?
O62 V19 O75 97.0(4) . . ?
O76 V19 O63 103.9(5) . . ?
O62 V19 O63 76.9(4) . . ?
O75 V19 O63 156.0(4) . . ?
O76 V19 O107 96.3(6) . . ?
O62 V19 O107 161.0(4) . . ?
O75 V19 O107 90.9(4) . . ?
O63 V19 O107 88.9(4) . . ?
O76 V19 O59 171.6(5) . . ?
O62 V19 O59 84.4(4) . . ?
O75 V19 O59 72.1(3) . . ?
O63 V19 O59 84.2(3) . . ?
O107 V19 O59 81.6(3) . . ?
O76 V19 V20 106.0(4) . . ?
O62 V19 V20 38.6(2) . . ?
O75 V19 V20 131.0(3) . . ?
O63 V19 V20 38.3(3) . . ?
O107 V19 V20 125.8(3) . . ?
O59 V19 V20 81.6(2) . . ?
O64 V20 O63 103.5(5) . . ?
O64 V20 O62 101.6(4) . . ?
O63 V20 O62 76.7(4) . . ?
O64 V20 O65 100.1(5) . . ?
O63 V20 O65 156.1(3) . . ?
O62 V20 O65 95.5(4) . . ?
O64 V20 O103 95.4(4) . . ?
O63 V20 O103 89.6(4) . . ?
O62 V20 O103 160.2(3) . . ?
O65 V20 O103 91.3(4) . . ?
O64 V20 O60 171.1(5) . . ?
O63 V20 O60 85.1(3) . . ?
O62 V20 O60 82.3(3) . . ?
O65 V20 O60 71.4(3) . . ?
O103 V20 O60 82.3(3) . . ?
O64 V20 V19 107.2(4) . . ?
O63 V20 V19 38.8(2) . . ?
O62 V20 V19 38.0(3) . . ?
O65 V20 V19 129.3(3) . . ?
O103 V20 V19 126.5(3) . . ?
O60 V20 V19 80.8(2) . . ?
O66 V21 O68 104.6(5) . . ?
O66 V21 O67 101.6(5) . . ?
O68 V21 O67 75.7(4) . . ?
O66 V21 O65 97.8(5) . . ?
O68 V21 O65 157.2(4) . . ?
O67 V21 O65 95.5(4) . . ?
O66 V21 O104 96.0(4) . . ?
O68 V21 O104 89.5(3) . . ?
O67 V21 O104 159.3(3) . . ?
O65 V21 O104 92.7(3) . . ?
O66 V21 O60 169.3(4) . . ?
O68 V21 O60 85.6(3) . . ?
O67 V21 O60 83.7(3) . . ?
O65 V21 O60 72.3(3) . . ?
O104 V21 O60 80.7(3) . . ?
O66 V21 V22 108.1(4) . . ?
O68 V21 V22 37.6(2) . . ?
O67 V21 V22 38.2(3) . . ?
O65 V21 V22 129.8(3) . . ?
O104 V21 V22 125.2(2) . . ?
O60 V21 V22 81.83(19) . . ?
O69 V22 O68 105.8(4) . . ?
O69 V22 O70 98.8(4) . . ?
O68 V22 O70 155.3(4) . . ?
O69 V22 O67 102.4(4) . . ?
O68 V22 O67 75.6(4) . . ?
O70 V22 O67 96.6(4) . . ?
O69 V22 O89 95.7(4) . 2_666 ?
O68 V22 O89 88.4(3) . 2_666 ?
O70 V22 O89 92.0(3) . 2_666 ?
O67 V22 O89 158.5(4) . 2_666 ?
O69 V22 O58 170.0(4) . . ?
O68 V22 O58 83.3(3) . . ?
O70 V22 O58 72.4(3) . . ?
O67 V22 O58 83.7(4) . . ?
O89 V22 O58 80.2(3) 2_666 . ?
O69 V22 V21 109.4(3) . . ?
O68 V22 V21 37.6(3) . . ?
O70 V22 V21 129.8(3) . . ?
O67 V22 V21 38.1(3) . . ?
O89 V22 V21 124.2(2) 2_666 . ?
O58 V22 V21 80.33(19) . . ?
O71 V23 O72 100.6(4) . . ?
O71 V23 O73 104.7(4) . . ?
O72 V23 O73 76.7(4) . . ?
O71 V23 O70 98.9(4) . . ?
O72 V23 O70 96.7(4) . . ?
O73 V23 O70 156.3(3) . . ?
O71 V23 O90 95.8(4) . 2_666 ?
O72 V23 O90 160.8(3) . 2_666 ?
O73 V23 O90 89.5(3) . 2_666 ?
O70 V23 O90 90.6(4) . 2_666 ?
O71 V23 O58 170.3(4) . . ?
O72 V23 O58 84.4(3) . . ?
O73 V23 O58 84.5(3) . . ?
O70 V23 O58 72.1(3) . . ?
O90 V23 O58 81.0(3) 2_666 . ?
O71 V23 V24 108.0(4) . . ?
O72 V23 V24 38.2(3) . . ?
O73 V23 V24 38.5(2) . . ?
O70 V23 V24 130.1(3) . . ?
O90 V23 V24 126.2(2) 2_666 . ?
O58 V23 V24 81.1(2) . . ?
O74 V24 O72 102.6(5) . . ?
O74 V24 O73 103.6(5) . . ?
O72 V24 O73 76.6(4) . . ?
O74 V24 O75 99.4(5) . . ?
O72 V24 O75 94.7(4) . . ?
O73 V24 O75 156.7(4) . . ?
O74 V24 O108 95.6(5) . . ?
O72 V24 O108 159.1(4) . . ?
O73 V24 O108 89.2(4) . . ?
O75 V24 O108 92.5(4) . . ?
O74 V24 O59 169.2(5) . . ?
O72 V24 O59 85.1(3) . . ?
O73 V24 O59 85.6(3) . . ?
O75 V24 O59 72.1(3) . . ?
O108 V24 O59 78.5(3) . . ?
O74 V24 V23 108.6(4) . . ?
O72 V24 V23 38.2(3) . . ?
O73 V24 V23 38.5(3) . . ?
O75 V24 V23 128.6(3) . . ?
O108 V24 V23 125.4(3) . . ?
O59 V24 V23 82.2(2) . . ?
O109 V25 O93 101.6(4) . . ?
O109 V25 O100 99.9(4) . . ?
O93 V25 O100 86.6(4) . . ?
O109 V25 O92 100.4(5) . 2_666 ?
O93 V25 O92 88.9(4) . 2_666 ?
O100 V25 O92 159.8(5) . 2_666 ?
O109 V25 O105 99.7(4) . . ?
O93 V25 O105 158.7(4) . . ?
O100 V25 O105 89.5(4) . . ?
O92 V25 O105 87.5(5) 2_666 . ?
O109 V25 O110 179.6(5) . . ?
O93 V25 O110 78.0(4) . . ?
O100 V25 O110 79.9(4) . . ?
O92 V25 O110 79.9(4) 2_666 . ?
O105 V25 O110 80.7(4) . . ?
O113 V26 O112 72.0 . . ?
O113 V26 O99 99.1(4) . . ?
O112 V26 O99 171.1(4) . . ?
O113 V26 O111 95.9 . . ?
O112 V26 O111 91.1 . . ?
O99 V26 O111 89.3(4) . . ?
O113 V26 O106 94.7(5) . . ?
O112 V26 O106 88.5(5) . . ?
O99 V26 O106 92.9(6) . . ?
O111 V26 O106 168.7(5) . . ?
O113 V26 O109 173.19(19) . . ?
O112 V26 O109 101.22(19) . . ?
O99 V26 O109 87.7(5) . . ?
O111 V26 O109 84.28(18) . . ?
O106 V26 O109 84.7(5) . . ?
O114 V27 O115 96.6 . . ?
O114 V27 O116 93.9 . . ?
O115 V27 O116 87.3 . . ?
O114 V27 O91 90.9(5) . . ?
O115 V27 O91 169.8(5) . . ?
O116 V27 O91 85.2(5) . . ?
O114 V27 O94 95.7(3) . 2_666 ?
O115 V27 O94 89.5(3) . 2_666 ?
O116 V27 O94 170.1(3) . 2_666 ?
O91 V27 O94 96.6(6) . 2_666 ?
O114 V27 O109 179.29(16) . 2_666 ?
O115 V27 O109 83.71(19) . 2_666 ?
O116 V27 O109 86.71(19) . 2_666 ?
O91 V27 O109 88.9(5) . 2_666 ?
O94 V27 O109 83.7(3) 2_666 2_666 ?

loop_
_geom_bond_atom_site_label_1
_geom_bond_atom_site_label_2
_geom_bond_distance
_geom_bond_site_symmetry_2
_geom_bond_publ_flag
C1 O18 1.414(19) . ?
C2 O5 1.444(18) . ?
C3 O8 1.39(2) . ?
C4 O10 1.49(2) . ?
C5 O13 1.469(19) . ?
C6 O15 1.41(2) . ?
C7 O12 1.434(19) . ?
C8 O17 1.16(3) . ?
C9 O7 1.426(16) . ?
C10 O33 1.370(19) . ?
C11 O30 1.51(2) . ?
C12 O28 1.335(19) . ?
C13 O25 1.439(19) . ?
C14 O37 1.44(2) . ?
C15 O35 1.45(2) . ?
C16 O32 1.488(18) . ?
C17 O27 1.03(3) . ?
C18 O38 1.447(16) . ?
C19 O47 1.419(19) . ?
C20 O50 1.403(15) . ?
C21 O52 1.490(16) . ?
C22 O55 1.371(17) . ?
C23 O57 1.411(19) . ?
C24 O44 1.371(15) . ?
C25 O45 1.415(17) . ?
C26 O54 1.34(2) . ?
C27 O49 1.406(14) . ?
C28 O62 1.33(2) . ?
C29 O65 1.41(2) . ?
C30 O67 1.39(2) . ?
C31 O70 1.43(2) . ?
C32 O72 1.39(2) . ?
C33 O75 1.48(2) . ?
C34 O73 1.417(15) . ?
C35 O68 1.37(2) . ?
C36 O63 1.397(18) . ?
C37 O83 1.224(15) . ?
C37 O84 1.284(15) . ?
C37 C38 1.458(18) . ?
C38 C39 1.379(16) . ?
C38 C43 1.460(17) . ?
C39 C40 1.415(16) . ?
C40 C41 1.396(16) . ?
C40 C44 1.441(17) . ?
C41 C42 1.365(17) . ?
C42 C43 1.369(17) . ?
C42 C45 1.567(15) . ?
C44 O78 1.254(14) . ?
C44 O77 1.275(14) . ?
C45 C46 1.3900 . ?
C45 C50 1.3900 . ?
C46 C47 1.3900 . ?
C47 C48 1.3900 . ?
C48 C49 1.3900 . ?
C48 C52 1.531(15) . ?
C49 C50 1.3900 . ?
C51 C52 1.24(2) . ?
C51 C56 1.47(2) . ?
C52 C53 1.369(18) . ?
C53 C54 1.385(18) . ?
C54 C55 1.285(17) . ?
C55 C56 1.41(2) . ?
C55 C59 1.497(16) . ?
C57 C62 1.370(16) . ?
C57 C58 1.393(16) . ?
C57 C63 1.455(16) . ?
C58 C59 1.404(16) . ?
C59 C60 1.356(15) . ?
C60 C61 1.438(15) . ?
C61 C62 1.359(15) . ?
C61 C64 1.520(16) . ?
C63 O88 1.258(13) . ?
C63 O87 1.281(13) . ?
C64 O90 1.237(14) . ?
C64 O89 1.248(14) . ?
C65 O86 1.260(15) . ?
C65 O85 1.265(15) . ?
C65 C68 1.512(18) . ?
C66 O81 1.256(16) . ?
C66 O82 1.269(16) . ?
C66 C72 1.475(18) . ?
C67 C68 1.375(18) . ?
C67 C72 1.400(17) . ?
C68 C69 1.422(18) . ?
C69 C70 1.382(18) . ?
C70 C71 1.365(17) . ?
C70 C73 1.496(15) . ?
C71 C72 1.404(17) . ?
C73 C74 1.3900 . ?
C73 C78 1.3900 . ?
C74 C75 1.3900 . ?
C75 C76 1.3900 . ?
C76 C77 1.3900 . ?
C76 C79 1.542(11) . ?
C77 C78 1.3900 . ?
C79 C80 1.3900 . ?
C79 C84 1.3900 . ?
C80 C81 1.3900 . ?
C81 C82 1.3900 . ?
C82 C83 1.3900 . ?
C82 C85 1.533(14) . ?
C83 C84 1.3900 . ?
C85 C90 1.403(16) . ?
C85 C86 1.412(16) . ?
C86 C87 1.391(15) . ?
C87 C88 1.369(15) . ?
C87 C91 1.507(16) . ?
C88 C89 1.389(15) . ?
C89 C90 1.364(15) . ?
C89 C92 1.522(15) . ?
C91 O103 1.242(13) . ?
C91 O104 1.291(13) . ?
C92 O101 1.239(12) . ?
C92 O102 1.279(12) . ?
C93 O79 1.238(16) . ?
C93 O80 1.274(16) . ?
C93 C96 1.484(15) . ?
C94 O92 1.160(18) . ?
C94 O91 1.38(2) . ?
C94 C100 1.488(19) . ?
C95 C96 1.3900 . ?
C95 C100 1.3900 . ?
C96 C97 1.3900 . ?
C97 C98 1.3900 . ?
C98 C99 1.3900 . ?
C98 C101 1.477(14) . ?
C99 C100 1.3900 . ?
C101 C102 1.3900 . ?
C101 C106 1.3900 . ?
C102 C103 1.3900 . ?
C103 C104 1.3900 . ?
C104 C105 1.3900 . ?
C104 C107 1.580(17) . ?
C105 C106 1.3900 . ?
C107 C108 1.3900 . ?
C107 C112 1.3900 . ?
C108 C109 1.3900 . ?
C109 C110 1.3900 . ?
C110 C111 1.3900 . ?
C110 C113 1.490(14) . ?
C111 C112 1.3900 . ?
C113 C114 1.3900 . ?
C113 C118 1.3900 . ?
C114 C115 1.3900 . ?
C115 C116 1.3900 . ?
C115 C119 1.448(13) . ?
C116 C117 1.3900 . ?
C117 C118 1.3900 . ?
C117 C120 1.50(2) . ?
C119 O97 1.271(13) . ?
C119 O98 1.271(13) . ?
C120 O100 1.180(19) . ?
C120 O99 1.35(2) . ?
C121 C122 1.3900 . ?
C121 C126 1.3900 . ?
C121 C146 1.545(4) 2_666 ?
C122 C123 1.3900 . ?
C123 C124 1.3900 . ?
C124 C125 1.3900 . ?
C124 C127 1.550(6) . ?
C125 C126 1.3900 . ?
C127 C128 1.311(19) . ?
C127 C132 1.37(2) . ?
C128 C129 1.37(2) . ?
C129 C130 1.373(18) . ?
C129 C133 1.484(19) . ?
C130 C131 1.340(18) . ?
C131 C132 1.38(2) . ?
C131 C134 1.54(2) . ?
C133 O108 1.237(15) . ?
C133 O107 1.333(15) . ?
C134 O105 1.130(19) . ?
C134 O106 1.34(2) . ?
C135 O93 1.236(8) . ?
C135 O94 1.280(8) . ?
C135 C140 1.486(8) . ?
C136 O95 1.266(9) . ?
C136 O96 1.280(9) . ?
C136 C138 1.476(9) . ?
C137 C138 1.3900 . ?
C137 C142 1.3900 . ?
C138 C139 1.3900 . ?
C139 C140 1.3900 . ?
C140 C141 1.3900 . ?
C141 C142 1.3900 . ?
C142 C143 1.5423 . ?
C143 C144 1.3900 . ?
C143 C148 1.3900 . ?
C144 C145 1.3900 . ?
C145 C146 1.3900 . ?
C146 C147 1.3900 . ?
C147 C148 1.3900 . ?
N1S C4S 1.437(17) . ?
N1S C3S 1.499(18) . ?
N1S C1S 1.522(18) . ?
N1S C2S 1.534(19) . ?
N2S C5S 1.460(18) . ?
N2S C7S 1.475(18) . ?
N2S C8S 1.477(19) . ?
N2S C6S 1.517(19) . ?
N3S C10S 1.442(18) . ?
N3S C12S 1.492(19) . ?
N3S C9S 1.493(17) . ?
N3S C11S 1.50(2) . ?
N4S C16S 1.45(3) . ?
N4S C15S 1.49(2) . ?
N4S C13S 1.497(10) . ?
N4S C14S 1.501(9) . ?
O1 S1 1.485(8) . ?
O1 V1 2.283(8) . ?
O1 V2 2.291(8) . ?
O2 S1 1.489(9) . ?
O2 V6 2.283(8) . ?
O2 V5 2.309(9) . ?
O3 S1 1.477(9) . ?
O3 V3 2.289(9) . ?
O3 V4 2.304(9) . ?
O4 S1 1.441(9) . ?
O5 V1 1.997(8) . ?
O5 V2 1.998(8) . ?
O6 V2 1.603(9) . ?
O7 V2 1.963(9) . ?
O7 V3 1.987(10) . ?
O8 V2 1.907(12) . ?
O8 V3 1.996(10) . ?
O9 V3 1.605(9) . ?
O10 V3 1.966(11) . ?
O10 V4 2.008(10) . ?
O11 V4 1.589(11) . ?
O12 V5 1.955(9) . ?
O12 V4 1.963(10) . ?
O13 V4 1.945(9) . ?
O13 V5 1.956(9) . ?
O14 V5 1.582(11) . ?
O15 V5 1.974(9) . ?
O15 V6 1.999(10) . ?
O16 V6 1.586(9) . ?
O17 V1 1.970(8) . ?
O17 V6 1.972(9) . ?
O18 V1 1.978(10) . ?
O18 V6 1.990(9) . ?
O19 V1 1.594(9) . ?
O20 S2 1.486(8) . ?
O20 V8 2.264(8) . ?
O20 V7 2.326(8) . ?
O21 S2 1.477(9) . ?
O21 V12 2.301(10) . ?
O21 V11 2.339(9) . ?
O22 S2 1.484(9) . ?
O22 V9 2.259(8) . ?
O22 V10 2.324(8) . ?
O23 S2 1.451(9) . ?
O24 V7 1.606(11) . ?
O25 V8 1.988(10) . ?
O25 V7 1.997(9) . ?
O26 V8 1.609(9) . ?
O27 V8 1.939(9) . ?
O27 V9 1.995(9) . ?
O28 V8 1.980(9) . ?
O28 V9 1.994(9) . ?
O29 V9 1.581(9) . ?
O30 V10 1.966(9) . ?
O30 V9 1.990(10) . ?
O31 V10 1.581(10) . ?
O32 V11 1.962(11) . ?
O32 V10 1.987(9) . ?
O33 V11 1.942(9) . ?
O33 V10 1.982(10) . ?
O34 V11 1.579(11) . ?
O35 V12 1.974(11) . ?
O35 V11 1.976(12) . ?
O36 V12 1.573(11) . ?
O37 V7 1.945(11) . ?
O37 V12 1.953(10) . ?
O38 V12 1.972(10) . ?
O38 V7 1.987(9) . ?
O39 S3 1.472(7) . ?
O39 V17 2.303(7) . ?
O39 V16 2.330(7) . ?
O40 S3 1.477(7) . ?
O40 V18 2.259(7) . ?
O40 V13 2.308(7) . ?
O41 S3 1.494(8) . ?
O41 V15 2.278(8) . ?
O41 V14 2.304(7) . ?
O42 S3 1.442(9) . ?
O43 V13 1.586(8) . ?
O44 V14 1.962(8) . ?
O44 V13 1.977(7) . ?
O45 V14 1.961(8) . ?
O45 V13 1.980(7) . ?
O46 V14 1.621(8) . ?
O47 V14 1.992(8) . ?
O47 V15 2.000(8) . ?
O48 V15 1.608(9) . ?
O49 V15 1.982(8) . ?
O49 V16 1.990(8) . ?
O50 V16 1.961(9) . ?
O50 V15 1.967(9) . ?
O51 V16 1.603(8) . ?
O52 V16 1.966(9) . ?
O52 V17 2.000(8) . ?
O53 V17 1.599(9) . ?
O54 V18 1.965(8) . ?
O54 V17 1.981(8) . ?
O55 V18 1.968(8) . ?
O55 V17 1.984(8) . ?
O56 V18 1.603(8) . ?
O57 V13 1.983(7) . ?
O57 V18 2.006(8) . ?
O58 S4 1.492(8) . ?
O58 V22 2.297(9) . ?
O58 V23 2.299(7) . ?
O59 S4 1.477(9) . ?
O59 V24 2.294(8) . ?
O59 V19 2.314(9) . ?
O60 S4 1.481(7) . ?
O60 V21 2.271(8) . ?
O60 V20 2.300(8) . ?
O61 S4 1.462(8) . ?
O62 V19 1.950(9) . ?
O62 V20 1.976(9) . ?
O63 V20 1.960(9) . ?
O63 V19 1.979(8) . ?
O64 V20 1.610(9) . ?
O65 V21 1.981(10) . ?
O65 V20 1.996(10) . ?
O66 V21 1.583(9) . ?
O67 V21 1.978(9) . ?
O67 V22 1.984(9) . ?
O68 V22 1.964(8) . ?
O68 V21 1.966(8) . ?
O69 V22 1.593(10) . ?
O70 V22 1.975(9) . ?
O70 V23 1.991(9) . ?
O71 V23 1.622(8) . ?
O72 V23 1.964(10) . ?
O72 V24 1.964(9) . ?
O73 V23 1.970(9) . ?
O73 V24 1.974(8) . ?
O74 V24 1.591(9) . ?
O75 V19 1.972(9) . ?
O75 V24 2.001(9) . ?
O76 V19 1.585(11) . ?
O77 V1 2.052(9) . ?
O78 V2 2.032(10) . ?
O79 V3 2.046(9) . ?
O80 V4 2.019(9) . ?
O81 V5 2.055(9) . ?
O82 V6 2.043(9) . ?
O83 V7 2.021(10) . ?
O84 V8 2.044(9) . ?
O85 V9 2.028(9) . ?
O86 V10 2.017(9) . ?
O87 V16 1.998(8) 2_666 ?
O88 V17 2.052(8) 2_666 ?
O89 V22 2.045(8) 2_666 ?
O90 V23 2.049(9) 2_666 ?
O91 V27 2.007(17) . ?
O92 V25 1.940(10) 2_666 ?
O93 V25 1.921(10) . ?
O94 V27 2.050(10) 2_666 ?
O95 V12 2.064(10) 2_666 ?
O96 V11 2.004(11) 2_666 ?
O97 V14 2.003(8) . ?
O98 V15 2.041(9) . ?
O99 V26 1.898(14) . ?
O100 V25 1.933(9) . ?
O101 V13 2.018(8) . ?
O102 V18 2.050(7) . ?
O103 V20 2.037(8) . ?
O104 V21 2.057(8) . ?
O105 V25 1.947(10) . ?
O106 V26 2.020(17) . ?
O107 V19 2.020(9) . ?
O108 V24 2.030(10) . ?
O109 V25 1.619(5) . ?
O109 V27 2.290(7) 2_666 ?
O109 V26 2.326(7) . ?
O110 V25 2.206(10) . ?
O111 V26 1.9819 . ?
O112 V26 1.7314 . ?
O113 V26 1.6403 . ?
O114 V27 1.5851 . ?
O115 V27 1.8188 . ?
O116 V27 1.9723 . ?
V1 V6 3.111(3) . ?
V2 V3 3.090(4) . ?
V4 V5 3.079(3) . ?
V7 V12 3.078(4) . ?
V8 V9 3.119(3) . ?
V10 V11 3.098(4) . ?
V13 V14 3.092(3) . ?
V15 V16 3.099(3) . ?
V17 V18 3.097(3) . ?
V19 V20 3.081(4) . ?
V21 V22 3.115(3) . ?
V23 V24 3.086(4) . ?
